data_4513793
loop_
_publ_author_name
'Momiyama, Norie'
'Funayama, Kosuke'
'Noda, Hirofumi'
'Yamanaka, Masahiro'
'Akasaka, Naohiko'
'Ishida, Shintaro'
'Iwamoto, Takeaki'
'Terada, Masahiro'

_publ_section_title
;
 Hydrogen Bonds-Enabled Design of aC1-Symmetric Chiral Br\/onsted Acid
 Catalyst
;
_journal_issue 2
_journal_name_full 'ACS Catalysis'
_journal_page_first 949
_journal_paper_doi 10.1021/acscatal.5b02079
_journal_volume 6
_journal_year 2016
_chemical_absolute_configuration ad
_chemical_formula_sum 'C43 H44 O5.5 P'
_chemical_formula_weight 679.75
_chemical_name_systematic
;
 ?
;
_space_group_crystal_system monoclinic
_space_group_IT_number 4
_space_group_name_Hall 'P 2yb'
_space_group_name_H-M_alt 'P 1 21 1'
_symmetry_space_group_name_Hall 'P 2yb'
_symmetry_space_group_name_H-M 'P 1 21 1'
_atom_sites_solution_hydrogens geom
_audit_creation_method SHELXL-2014
_cell_angle_alpha 90
_cell_angle_beta 111.2650(10)
_cell_angle_gamma 90
_cell_formula_units_Z 8
_cell_length_a 15.3957(13)
_cell_length_b 31.578(3)
_cell_length_c 17.2918(15)
_cell_measurement_reflns_used 9986
_cell_measurement_temperature 100(2)
_cell_measurement_theta_max 26.84
_cell_measurement_theta_min 2.31
_cell_volume 7834.3(12)
_computing_cell_refinement 'APEX2 (Bruker AXS, 2006)'
_computing_data_collection 'APEX2 (Bruker AXS, 2006)'
_computing_data_reduction 'SAINT (Bruker AXS, 2004)'
_computing_molecular_graphics 'XSHEL (Bruker AXS,2002)'
_computing_publication_material 'XCIF (Bruker AXS, 2001)'
_computing_structure_refinement 'SHELXL-2014 (Sheldrick, 2014)'
_computing_structure_solution 'SHELXL-2014 (Sheldrick, 2014)'
_diffrn_ambient_temperature 100(2)
_diffrn_measured_fraction_theta_full 0.972
_diffrn_measured_fraction_theta_max 0.998
_diffrn_radiation_type MoK\a
_diffrn_radiation_wavelength 0.71073
_diffrn_reflns_av_unetI/netI 0.0562
_diffrn_reflns_laue_measured_fraction_full 0.972
_diffrn_reflns_laue_measured_fraction_max 0.998
_diffrn_reflns_point_group_measured_fraction_full 0.852
_diffrn_reflns_point_group_measured_fraction_max 0.875
_diffrn_reflns_theta_full 25.242
_diffrn_reflns_theta_max 24.999
_diffrn_reflns_theta_min 1.559
_exptl_absorpt_coefficient_mu 0.113
_exptl_absorpt_correction_T_max 0.7458
_exptl_absorpt_correction_T_min 0.6477
_exptl_absorpt_correction_type empirical
_exptl_absorpt_process_details
;
SADABS Sheldrick 1996
;
_exptl_crystal_colour colorless
_exptl_crystal_density_diffrn 1.153
_exptl_crystal_description plate
_exptl_crystal_F_000 2888
_exptl_crystal_size_max 0.100
_exptl_crystal_size_mid 0.100
_exptl_crystal_size_min 0.020
_platon_squeeze_details
;
;
_refine_diff_density_max 1.021
_refine_diff_density_min -0.352
_refine_diff_density_rms 0.051
_refine_ls_abs_structure_details
;
 Flack x determined using 6809 quotients [(I+)-(I-)]/[(I+)+(I-)]
 (Parsons, Flack and Wagner, Acta Cryst. B69 (2013) 249-259).
;
_refine_ls_abs_structure_Flack -0.10(4)
_refine_ls_extinction_method none
_refine_ls_goodness_of_fit_ref 1.046
_refine_ls_hydrogen_treatment constr
_refine_ls_matrix_type full
_refine_ls_number_parameters 1789
_refine_ls_number_reflns 24155
_refine_ls_number_restraints 1
_refine_ls_restrained_S_all 1.046
_refine_ls_R_factor_all 0.0675
_refine_ls_R_factor_gt 0.0503
_refine_ls_shift/su_max 0.006
_refine_ls_shift/su_mean 0.000
_refine_ls_structure_factor_coef Fsqd
_refine_ls_weighting_details 'w=1/[\s^2^(Fo^2^)+(0.0780P)^2^+0.2640P] where P=(Fo^2^+2Fc^2^)/3'
_refine_ls_weighting_scheme calc
_refine_ls_wR_factor_gt 0.1259
_refine_ls_wR_factor_ref 0.1336
_reflns_Friedel_coverage 0.720
_reflns_friedel_fraction_full 0.728
_reflns_friedel_fraction_max 0.748
_reflns_number_gt 19477
_reflns_number_total 24155
_reflns_threshold_expression 'I > 2\s(I)'
_cod_data_source_file cs5b02079_si_003.cif
_cod_data_source_block NA06a
_cod_depositor_comments 'Adding full bibliography for 4513793--4513794.cif.'
_cod_original_cell_volume 7834.2(12)
_cod_database_code 4513793
_shelx_space_group_comment
;
The symmetry employed for this shelxl refinement is uniquely defined
by the following loop, which should always be used as a source of
symmetry information in preference to the above space-group names.
They are only intended as comments.
;
_shelx_estimated_absorpt_t_min 0.989
_shelx_estimated_absorpt_t_max 0.998
_shelxl_version_number 2014-3

loop_
_space_group_symop_operation_xyz
'x, y, z'
'-x, y+1/2, -z'

loop_
_atom_site_label
_atom_site_type_symbol
_atom_site_fract_x
_atom_site_fract_y
_atom_site_fract_z
_atom_site_U_iso_or_equiv
_atom_site_adp_type
_atom_site_occupancy
_atom_site_site_symmetry_order
_atom_site_calc_flag
_atom_site_refinement_flags_posn
_atom_site_refinement_flags_adp
P1 P 0.25471(8) 0.12502(4) 0.84465(7) 0.0232(3) Uani 1 1 d . .
O1 O 0.2763(3) 0.07923(10) 0.8699(2) 0.0348(8) Uani 1 1 d . .
H1 H 0.2511 0.0635 0.8286 0.052 Uiso 1 1 calc R U
O2 O 0.1576(2) 0.13711(12) 0.7998(2) 0.0349(8) Uani 1 1 d . .
O3 O 0.3239(2) 0.13473(9) 0.79704(18) 0.0225(7) Uani 1 1 d . .
O4 O 0.29480(19) 0.15277(10) 0.92643(17) 0.0211(7) Uani 1 1 d . .
P2 P 0.74307(9) 0.11758(5) 0.64364(8) 0.0348(3) Uani 1 1 d . .
O5 O 0.8395(2) 0.13520(14) 0.6881(2) 0.0463(10) Uani 1 1 d . .
H2 H 0.8358 0.1611 0.6975 0.069 Uiso 1 1 calc R U
O6 O 0.7341(3) 0.07195(12) 0.6229(2) 0.0436(10) Uani 1 1 d . .
O7 O 0.6796(2) 0.12643(10) 0.69644(18) 0.0267(7) Uani 1 1 d . .
O8 O 0.70270(19) 0.14862(11) 0.56628(18) 0.0285(8) Uani 1 1 d . .
P3 P 0.72452(8) 0.36559(4) 0.33783(7) 0.0240(3) Uani 1 1 d . .
O9 O 0.6320(2) 0.34400(11) 0.2928(2) 0.0351(8) Uani 1 1 d . .
H3 H 0.5883 0.3604 0.2911 0.053 Uiso 1 1 calc R U
O10 O 0.7237(2) 0.41090(10) 0.3538(2) 0.0344(8) Uani 1 1 d . .
O11 O 0.7914(2) 0.35752(9) 0.28811(18) 0.0215(7) Uani 1 1 d . .
O12 O 0.76809(19) 0.33716(9) 0.41795(18) 0.0217(7) Uani 1 1 d . .
P4 P 0.21598(8) 0.37171(4) 0.13052(7) 0.0271(3) Uani 1 1 d . .
O13 O 0.1873(3) 0.41700(11) 0.1042(2) 0.0409(9) Uani 1 1 d . .
H4 H 0.1660 0.4185 0.0522 0.061 Uiso 1 1 calc R U
O14 O 0.3136(2) 0.36353(13) 0.1777(2) 0.0418(9) Uani 1 1 d . .
O15 O 0.1465(2) 0.35969(10) 0.17646(18) 0.0254(7) Uani 1 1 d . .
O16 O 0.1827(2) 0.34232(10) 0.05107(18) 0.0241(7) Uani 1 1 d . .
C1 C 0.3386(3) 0.17703(14) 0.7805(3) 0.0202(10) Uani 1 1 d . .
C2 C 0.3026(3) 0.19031(14) 0.6985(3) 0.0213(10) Uani 1 1 d . .
C3 C 0.3171(3) 0.23372(14) 0.6817(3) 0.0218(10) Uani 1 1 d . .
C4 C 0.2800(3) 0.25115(15) 0.6010(3) 0.0259(10) Uani 1 1 d . .
H5 H 0.2468 0.2335 0.5553 0.031 Uiso 1 1 calc R U
C5 C 0.2915(3) 0.29309(15) 0.5883(3) 0.0274(11) Uani 1 1 d . .
H6 H 0.2662 0.3043 0.5336 0.033 Uiso 1 1 calc R U
C6 C 0.3398(3) 0.31984(15) 0.6542(3) 0.0276(11) Uani 1 1 d . .
H7 H 0.3459 0.3491 0.6445 0.033 Uiso 1 1 calc R U
C7 C 0.3784(3) 0.30368(15) 0.7326(3) 0.0241(10) Uani 1 1 d . .
H8 H 0.4117 0.3218 0.7773 0.029 Uiso 1 1 calc R U
C8 C 0.3693(3) 0.26019(14) 0.7479(3) 0.0221(10) Uani 1 1 d . .
C9 C 0.4098(3) 0.24352(14) 0.8287(3) 0.0214(10) Uani 1 1 d . .
H9 H 0.4478 0.2612 0.8722 0.026 Uiso 1 1 calc R U
C10 C 0.3953(3) 0.20198(14) 0.8460(3) 0.0211(10) Uani 1 1 d . .
C11 C 0.2569(3) 0.15951(14) 0.6309(3) 0.0229(10) Uani 1 1 d . .
C12 C 0.3109(3) 0.12901(14) 0.6138(3) 0.0232(10) Uani 1 1 d . .
O17 O 0.4028(2) 0.12889(10) 0.6624(2) 0.0292(7) Uani 1 1 d . .
C13 C 0.4573(4) 0.09335(17) 0.6578(4) 0.0397(13) Uani 1 1 d . .
H10 H 0.5217 0.0974 0.6959 0.060 Uiso 1 1 calc R U
H11 H 0.4318 0.0677 0.6734 0.060 Uiso 1 1 calc R U
H12 H 0.4560 0.0904 0.6010 0.060 Uiso 1 1 calc R U
C14 C 0.2717(3) 0.10024(16) 0.5474(3) 0.0294(11) Uani 1 1 d . .
H13 H 0.3100 0.0794 0.5361 0.035 Uiso 1 1 calc R U
C15 C 0.1800(4) 0.10233(16) 0.5001(3) 0.0343(12) Uani 1 1 d . .
H14 H 0.1549 0.0831 0.4552 0.041 Uiso 1 1 calc R U
C16 C 0.1210(3) 0.13238(15) 0.5161(3) 0.0294(11) Uani 1 1 d . .
C17 C 0.0250(4) 0.13438(17) 0.4669(3) 0.0408(13) Uani 1 1 d . .
H15 H -0.0004 0.1156 0.4214 0.049 Uiso 1 1 calc R U
C18 C -0.0315(4) 0.16326(18) 0.4846(4) 0.0497(15) Uani 1 1 d . .
H16 H -0.0962 0.1639 0.4521 0.060 Uiso 1 1 calc R U
C19 C 0.0057(4) 0.19198(19) 0.5505(4) 0.0461(14) Uani 1 1 d . .
H17 H -0.0341 0.2121 0.5618 0.055 Uiso 1 1 calc R U
C20 C 0.0991(3) 0.19134(16) 0.5989(3) 0.0339(12) Uani 1 1 d . .
H18 H 0.1233 0.2109 0.6433 0.041 Uiso 1 1 calc R U
C21 C 0.1589(3) 0.16168(15) 0.5826(3) 0.0267(10) Uani 1 1 d . .
C22 C 0.4395(3) 0.18457(14) 0.9316(3) 0.0214(10) Uani 1 1 d . .
C23 C 0.3910(3) 0.15994(14) 0.9689(3) 0.0200(9) Uani 1 1 d . .
C24 C 0.4303(3) 0.14504(14) 1.0500(3) 0.0189(9) Uani 1 1 d . .
C25 C 0.5238(3) 0.15546(15) 1.0937(3) 0.0255(10) Uani 1 1 d . .
H19 H 0.5531 0.1457 1.1490 0.031 Uiso 1 1 calc R U
C26 C 0.5743(3) 0.17950(15) 1.0585(3) 0.0258(10) Uani 1 1 d . .
H20 H 0.6374 0.1864 1.0897 0.031 Uiso 1 1 calc R U
C27 C 0.5329(3) 0.19362(15) 0.9771(3) 0.0246(10) Uani 1 1 d . .
H21 H 0.5683 0.2095 0.9523 0.030 Uiso 1 1 calc R U
C28 C 0.3769(3) 0.12186(15) 1.0936(3) 0.0227(10) Uani 1 1 d . .
C29 C 0.3732(3) 0.07770(14) 1.0923(3) 0.0235(10) Uani 1 1 d . .
C30 C 0.3247(3) 0.05729(14) 1.1357(3) 0.0245(10) Uani 1 1 d . .
H22 H 0.3221 0.0272 1.1350 0.029 Uiso 1 1 calc R U
C31 C 0.2797(3) 0.07957(15) 1.1803(3) 0.0240(10) Uani 1 1 d . .
C32 C 0.2852(3) 0.12335(15) 1.1807(3) 0.0259(10) Uani 1 1 d . .
H23 H 0.2550 0.1390 1.2107 0.031 Uiso 1 1 calc R U
C33 C 0.3331(3) 0.14544(14) 1.1389(3) 0.0231(10) Uani 1 1 d . .
C34 C 0.4261(3) 0.05165(15) 1.0499(3) 0.0289(11) Uani 1 1 d . .
H24 H 0.4291 0.0686 1.0021 0.035 Uiso 1 1 calc R U
C35 C 0.5260(4) 0.04354(18) 1.1085(4) 0.0428(14) Uani 1 1 d . .
H25 H 0.5560 0.0706 1.1308 0.064 Uiso 1 1 calc R U
H26 H 0.5255 0.0254 1.1543 0.064 Uiso 1 1 calc R U
H27 H 0.5606 0.0295 1.0781 0.064 Uiso 1 1 calc R U
C36 C 0.3809(4) 0.00950(17) 1.0162(4) 0.0410(13) Uani 1 1 d . .
H28 H 0.4187 -0.0054 0.9899 0.061 Uiso 1 1 calc R U
H29 H 0.3764 -0.0077 1.0617 0.061 Uiso 1 1 calc R U
H30 H 0.3183 0.0144 0.9751 0.061 Uiso 1 1 calc R U
C37 C 0.2278(3) 0.05594(15) 1.2263(3) 0.0281(11) Uani 1 1 d . .
H31 H 0.2353 0.0250 1.2179 0.034 Uiso 1 1 calc R U
C38 C 0.1240(4) 0.06547(17) 1.1907(3) 0.0371(12) Uani 1 1 d . .
H32 H 0.0926 0.0497 1.2218 0.056 Uiso 1 1 calc R U
H33 H 0.1141 0.0959 1.1951 0.056 Uiso 1 1 calc R U
H34 H 0.0985 0.0569 1.1322 0.056 Uiso 1 1 calc R U
C39 C 0.2691(3) 0.06418(16) 1.3194(3) 0.0335(12) Uani 1 1 d . .
H35 H 0.2337 0.0484 1.3469 0.050 Uiso 1 1 calc R U
H36 H 0.3343 0.0549 1.3413 0.050 Uiso 1 1 calc R U
H37 H 0.2658 0.0945 1.3299 0.050 Uiso 1 1 calc R U
C40 C 0.3367(3) 0.19403(14) 1.1405(3) 0.0273(11) Uani 1 1 d . .
H38 H 0.3901 0.2027 1.1242 0.033 Uiso 1 1 calc R U
C41 C 0.2484(4) 0.21233(17) 1.0760(3) 0.0370(12) Uani 1 1 d . .
H39 H 0.2387 0.1997 1.0217 0.056 Uiso 1 1 calc R U
H40 H 0.1949 0.2059 1.0919 0.056 Uiso 1 1 calc R U
H41 H 0.2550 0.2431 1.0728 0.056 Uiso 1 1 calc R U
C42 C 0.3538(3) 0.21304(15) 1.2257(3) 0.0300(11) Uani 1 1 d . .
H42 H 0.4107 0.2009 1.2662 0.045 Uiso 1 1 calc R U
H43 H 0.3609 0.2438 1.2234 0.045 Uiso 1 1 calc R U
H44 H 0.3008 0.2067 1.2424 0.045 Uiso 1 1 calc R U
C43 C 0.6547(3) 0.16752(15) 0.7103(3) 0.0244(10) Uani 1 1 d . .
C44 C 0.6899(3) 0.18321(14) 0.7895(3) 0.0209(10) Uani 1 1 d . .
C45 C 0.6638(3) 0.22506(14) 0.8030(3) 0.0208(10) Uani 1 1 d . .
C46 C 0.7013(3) 0.24536(15) 0.8812(3) 0.0250(10) Uani 1 1 d . .
H45 H 0.7423 0.2302 0.9274 0.030 Uiso 1 1 calc R U
C47 C 0.6791(3) 0.28679(15) 0.8915(3) 0.0266(11) Uani 1 1 d . .
H46 H 0.7045 0.2997 0.9446 0.032 Uiso 1 1 calc R U
C48 C 0.6196(3) 0.30982(15) 0.8241(3) 0.0259(11) Uani 1 1 d . .
H47 H 0.6051 0.3385 0.8312 0.031 Uiso 1 1 calc R U
C49 C 0.5821(3) 0.29096(15) 0.7476(3) 0.0247(10) Uani 1 1 d . .
H48 H 0.5418 0.3068 0.7020 0.030 Uiso 1 1 calc R U
C50 C 0.6019(3) 0.24903(14) 0.7356(3) 0.0214(10) Uani 1 1 d . .
C51 C 0.5628(3) 0.22873(14) 0.6565(3) 0.0212(10) Uani 1 1 d . .
H49 H 0.5166 0.2432 0.6125 0.025 Uiso 1 1 calc R U
C52 C 0.5893(3) 0.18971(14) 0.6424(3) 0.0196(9) Uani 1 1 d . .
C53 C 0.7491(3) 0.15620(14) 0.8590(3) 0.0225(10) Uani 1 1 d . .
C54 C 0.7068(3) 0.12680(15) 0.8926(3) 0.0257(10) Uani 1 1 d . .
O18 O 0.6111(2) 0.12600(11) 0.8591(2) 0.0342(8) Uani 1 1 d . .
C55 C 0.5634(4) 0.09585(18) 0.8904(4) 0.0462(15) Uani 1 1 d . .
H50 H 0.4960 0.0989 0.8611 0.069 Uiso 1 1 calc R U
H51 H 0.5827 0.0672 0.8819 0.069 Uiso 1 1 calc R U
H52 H 0.5786 0.1007 0.9499 0.069 Uiso 1 1 calc R U
C56 C 0.7597(4) 0.09963(16) 0.9560(3) 0.0340(12) Uani 1 1 d . .
H53 H 0.7295 0.0799 0.9792 0.041 Uiso 1 1 calc R U
C57 C 0.8553(4) 0.10146(18) 0.9846(3) 0.0391(13) Uani 1 1 d . .
H54 H 0.8905 0.0828 1.0276 0.047 Uiso 1 1 calc R U
C58 C 0.9019(3) 0.13031(17) 0.9519(3) 0.0344(12) Uani 1 1 d . .
C59 C 1.0007(4) 0.1311(2) 0.9779(3) 0.0496(15) Uani 1 1 d . .
H55 H 1.0371 0.1121 1.0197 0.060 Uiso 1 1 calc R U
C60 C 1.0435(4) 0.1591(2) 0.9432(4) 0.0605(18) Uani 1 1 d . .
H56 H 1.1094 0.1588 0.9599 0.073 Uiso 1 1 calc R U
C61 C 0.9916(4) 0.1881(2) 0.8836(4) 0.0499(16) Uani 1 1 d . .
H57 H 1.0226 0.2082 0.8618 0.060 Uiso 1 1 calc R U
C62 C 0.8956(3) 0.18792(18) 0.8560(3) 0.0360(12) Uani 1 1 d . .
H58 H 0.8612 0.2076 0.8147 0.043 Uiso 1 1 calc R U
C63 C 0.8476(3) 0.15893(15) 0.8883(3) 0.0272(11) Uani 1 1 d . .
C64 C 0.5501(3) 0.17054(14) 0.5579(3) 0.0205(9) Uani 1 1 d . .
C65 C 0.6062(3) 0.15047(14) 0.5214(3) 0.0216(10) Uani 1 1 d . .
C66 C 0.5736(3) 0.13737(13) 0.4394(3) 0.0187(9) Uani 1 1 d . .
C67 C 0.4782(3) 0.14065(14) 0.3951(3) 0.0230(10) Uani 1 1 d . .
H59 H 0.4532 0.1302 0.3399 0.028 Uiso 1 1 calc R U
C68 C 0.4192(3) 0.15874(14) 0.4300(3) 0.0238(10) Uani 1 1 d . .
H60 H 0.3543 0.1607 0.3986 0.029 Uiso 1 1 calc R U
C69 C 0.4548(3) 0.17408(15) 0.5113(3) 0.0236(10) Uani 1 1 d . .
H61 H 0.4144 0.1869 0.5349 0.028 Uiso 1 1 calc R U
C70 C 0.6373(3) 0.12274(14) 0.3966(2) 0.0198(9) Uani 1 1 d . .
C71 C 0.6803(3) 0.15403(14) 0.3634(3) 0.0207(10) Uani 1 1 d . .
C72 C 0.7392(3) 0.14027(14) 0.3227(3) 0.0207(9) Uani 1 1 d . .
H62 H 0.7675 0.1608 0.2994 0.025 Uiso 1 1 calc R U
C73 C 0.7576(3) 0.09785(15) 0.3152(3) 0.0216(10) Uani 1 1 d . .
C74 C 0.7126(3) 0.06770(14) 0.3468(3) 0.0237(10) Uani 1 1 d . .
H63 H 0.7233 0.0385 0.3409 0.028 Uiso 1 1 calc R U
C75 C 0.6522(3) 0.07975(14) 0.3868(3) 0.0211(10) Uani 1 1 d . .
C76 C 0.6658(3) 0.20099(14) 0.3712(3) 0.0234(10) Uani 1 1 d . .
H64 H 0.6174 0.2044 0.3967 0.028 Uiso 1 1 calc R U
C77 C 0.7550(3) 0.22177(15) 0.4290(3) 0.0320(11) Uani 1 1 d . .
H65 H 0.7441 0.2521 0.4333 0.048 Uiso 1 1 calc R U
H66 H 0.7735 0.2088 0.4841 0.048 Uiso 1 1 calc R U
H67 H 0.8046 0.2178 0.4069 0.048 Uiso 1 1 calc R U
C78 C 0.6302(3) 0.22354(15) 0.2872(3) 0.0318(11) Uani 1 1 d . .
H68 H 0.6220 0.2537 0.2955 0.048 Uiso 1 1 calc R U
H69 H 0.6755 0.2201 0.2599 0.048 Uiso 1 1 calc R U
H70 H 0.5704 0.2112 0.2522 0.048 Uiso 1 1 calc R U
C79 C 0.8239(3) 0.08519(14) 0.2722(3) 0.0221(10) Uani 1 1 d . .
H71 H 0.8668 0.1096 0.2768 0.027 Uiso 1 1 calc R U
C80 C 0.7704(3) 0.07721(16) 0.1799(3) 0.0314(11) Uani 1 1 d . .
H72 H 0.8143 0.0691 0.1532 0.047 Uiso 1 1 calc R U
H73 H 0.7252 0.0543 0.1733 0.047 Uiso 1 1 calc R U
H74 H 0.7375 0.1031 0.1539 0.047 Uiso 1 1 calc R U
C81 C 0.8841(3) 0.04685(14) 0.3117(3) 0.0270(11) Uani 1 1 d . .
H75 H 0.9252 0.0403 0.2813 0.041 Uiso 1 1 calc R U
H76 H 0.9219 0.0532 0.3697 0.041 Uiso 1 1 calc R U
H77 H 0.8440 0.0224 0.3095 0.041 Uiso 1 1 calc R U
C82 C 0.6003(3) 0.04599(14) 0.4153(3) 0.0268(11) Uani 1 1 d . .
H78 H 0.5726 0.0597 0.4531 0.032 Uiso 1 1 calc R U
C83 C 0.5204(4) 0.02912(17) 0.3395(4) 0.0418(14) Uani 1 1 d . .
H79 H 0.4864 0.0073 0.3572 0.063 Uiso 1 1 calc R U
H80 H 0.4780 0.0524 0.3129 0.063 Uiso 1 1 calc R U
H81 H 0.5458 0.0169 0.3000 0.063 Uiso 1 1 calc R U
C84 C 0.6626(4) 0.00984(15) 0.4624(3) 0.0316(11) Uani 1 1 d . .
H82 H 0.6252 -0.0108 0.4790 0.047 Uiso 1 1 calc R U
H83 H 0.6910 -0.0040 0.4266 0.047 Uiso 1 1 calc R U
H84 H 0.7117 0.0211 0.5119 0.047 Uiso 1 1 calc R U
C85 C 0.8201(3) 0.31631(14) 0.2763(3) 0.0206(10) Uani 1 1 d . .
C86 C 0.7877(3) 0.30052(14) 0.1975(3) 0.0205(10) Uani 1 1 d . .
C87 C 0.8183(3) 0.25930(14) 0.1850(3) 0.0196(9) Uani 1 1 d . .
C88 C 0.7883(3) 0.23992(14) 0.1049(3) 0.0227(10) Uani 1 1 d . .
H85 H 0.7487 0.2550 0.0578 0.027 Uiso 1 1 calc R U
C89 C 0.8162(3) 0.19968(15) 0.0955(3) 0.0258(10) Uani 1 1 d . .
H86 H 0.7954 0.1871 0.0420 0.031 Uiso 1 1 calc R U
C90 C 0.8749(3) 0.17690(15) 0.1637(3) 0.0232(10) Uani 1 1 d . .
H87 H 0.8932 0.1489 0.1563 0.028 Uiso 1 1 calc R U
C91 C 0.9061(3) 0.19472(14) 0.2409(3) 0.0206(9) Uani 1 1 d . .
H88 H 0.9458 0.1789 0.2868 0.025 Uiso 1 1 calc R U
C92 C 0.8803(3) 0.23645(14) 0.2538(3) 0.0208(10) Uani 1 1 d . .
C93 C 0.9139(3) 0.25556(14) 0.3322(3) 0.0217(10) Uani 1 1 d . .
H89 H 0.9578 0.2407 0.3773 0.026 Uiso 1 1 calc R U
C94 C 0.8852(3) 0.29521(14) 0.3460(3) 0.0196(9) Uani 1 1 d . .
C95 C 0.7291(3) 0.32681(14) 0.1266(3) 0.0231(10) Uani 1 1 d . .
C96 C 0.6340(3) 0.32165(15) 0.0939(3) 0.0275(11) Uani 1 1 d . .
O19 O 0.5984(2) 0.29072(10) 0.1279(2) 0.0334(8) Uani 1 1 d . .
C97 C 0.4994(3) 0.28834(19) 0.1056(4) 0.0460(15) Uani 1 1 d . .
H90 H 0.4841 0.2646 0.1348 0.069 Uiso 1 1 calc R U
H91 H 0.4767 0.3148 0.1211 0.069 Uiso 1 1 calc R U
H92 H 0.4699 0.2840 0.0455 0.069 Uiso 1 1 calc R U
C98 C 0.5786(3) 0.34781(16) 0.0276(3) 0.0350(12) Uani 1 1 d . .
H93 H 0.5129 0.3441 0.0054 0.042 Uiso 1 1 calc R U
C99 C 0.6186(3) 0.37816(16) -0.0045(3) 0.0337(12) Uani 1 1 d . .
H94 H 0.5802 0.3957 -0.0481 0.040 Uiso 1 1 calc R U
C100 C 0.7151(4) 0.38392(15) 0.0256(3) 0.0301(11) Uani 1 1 d . .
C101 C 0.7604(4) 0.41487(17) -0.0073(3) 0.0402(13) Uani 1 1 d . .
H95 H 0.7238 0.4329 -0.0508 0.048 Uiso 1 1 calc R U
C102 C 0.8535(4) 0.41889(17) 0.0221(3) 0.0391(13) Uani 1 1 d . .
H96 H 0.8816 0.4392 -0.0021 0.047 Uiso 1 1 calc R U
C103 C 0.9102(4) 0.39359(16) 0.0881(3) 0.0374(13) Uani 1 1 d . .
H97 H 0.9759 0.3973 0.1096 0.045 Uiso 1 1 calc R U
C104 C 0.8696(3) 0.36357(16) 0.1209(3) 0.0289(11) Uani 1 1 d . .
H98 H 0.9081 0.3460 0.1645 0.035 Uiso 1 1 calc R U
C105 C 0.7727(3) 0.35788(15) 0.0921(3) 0.0253(10) Uani 1 1 d . .
C106 C 0.9219(3) 0.31443(14) 0.4301(3) 0.0213(10) Uani 1 1 d . .
C107 C 0.8646(3) 0.33576(13) 0.4632(3) 0.0184(9) Uani 1 1 d . .
C108 C 0.8969(3) 0.35193(14) 0.5436(3) 0.0212(10) Uani 1 1 d . .
C109 C 0.9904(3) 0.34708(15) 0.5909(3) 0.0261(11) Uani 1 1 d . .
H99 H 1.0143 0.3581 0.6458 0.031 Uiso 1 1 calc R U
C110 C 1.0500(3) 0.32618(15) 0.5591(3) 0.0268(11) Uani 1 1 d . .
H100 H 1.1141 0.3229 0.5921 0.032 Uiso 1 1 calc R U
C111 C 1.0154(3) 0.31029(15) 0.4796(3) 0.0238(10) Uani 1 1 d . .
H101 H 1.0564 0.2962 0.4582 0.029 Uiso 1 1 calc R U
C112 C 0.8317(3) 0.37281(14) 0.5789(3) 0.0214(10) Uani 1 1 d . .
C113 C 0.7779(3) 0.34773(14) 0.6112(3) 0.0197(9) Uani 1 1 d . .
C114 C 0.7214(3) 0.36754(14) 0.6469(3) 0.0224(10) Uani 1 1 d . .
H102 H 0.6869 0.3505 0.6709 0.027 Uiso 1 1 calc R U
C115 C 0.7130(3) 0.41089(14) 0.6490(3) 0.0237(10) Uani 1 1 d . .
C116 C 0.7661(3) 0.43554(15) 0.6157(3) 0.0263(11) Uani 1 1 d . .
H103 H 0.7618 0.4655 0.6171 0.032 Uiso 1 1 calc R U
C117 C 0.8250(3) 0.41725(15) 0.5806(3) 0.0254(10) Uani 1 1 d . .
C118 C 0.7757(3) 0.29952(14) 0.6038(3) 0.0226(10) Uani 1 1 d . .
H104 H 0.8167 0.2912 0.5728 0.027 Uiso 1 1 calc R U
C119 C 0.6766(3) 0.28513(15) 0.5529(3) 0.0265(10) Uani 1 1 d . .
H105 H 0.6751 0.2542 0.5481 0.040 Uiso 1 1 calc R U
H106 H 0.6343 0.2942 0.5805 0.040 Uiso 1 1 calc R U
H107 H 0.6569 0.2978 0.4974 0.040 Uiso 1 1 calc R U
C120 C 0.8119(3) 0.27716(15) 0.6878(3) 0.0294(11) Uani 1 1 d . .
H108 H 0.8088 0.2464 0.6793 0.044 Uiso 1 1 calc R U
H109 H 0.8767 0.2856 0.7182 0.044 Uiso 1 1 calc R U
H110 H 0.7734 0.2851 0.7199 0.044 Uiso 1 1 calc R U
C121 C 0.6463(3) 0.43177(15) 0.6842(3) 0.0267(11) Uani 1 1 d . .
H111 H 0.6434 0.4626 0.6703 0.032 Uiso 1 1 calc R U
C122 C 0.5480(3) 0.41404(16) 0.6459(3) 0.0331(12) Uani 1 1 d . .
H112 H 0.5074 0.4283 0.6703 0.050 Uiso 1 1 calc R U
H113 H 0.5243 0.4188 0.5859 0.050 Uiso 1 1 calc R U
H114 H 0.5490 0.3836 0.6571 0.050 Uiso 1 1 calc R U
C123 C 0.6815(4) 0.42788(16) 0.7785(3) 0.0339(12) Uani 1 1 d . .
H115 H 0.6372 0.4416 0.7994 0.051 Uiso 1 1 calc R U
H116 H 0.6874 0.3979 0.7941 0.051 Uiso 1 1 calc R U
H117 H 0.7425 0.4417 0.8026 0.051 Uiso 1 1 calc R U
C124 C 0.8826(4) 0.44523(15) 0.5448(3) 0.0306(11) Uani 1 1 d . .
H118 H 0.8996 0.4276 0.5044 0.037 Uiso 1 1 calc R U
C125 C 0.9728(4) 0.4588(2) 0.6125(4) 0.0527(17) Uani 1 1 d . .
H119 H 1.0063 0.4338 0.6419 0.079 Uiso 1 1 calc R U
H120 H 1.0117 0.4740 0.5876 0.079 Uiso 1 1 calc R U
H121 H 0.9587 0.4775 0.6517 0.079 Uiso 1 1 calc R U
C126 C 0.8289(4) 0.48323(16) 0.4979(3) 0.0405(13) Uani 1 1 d . .
H122 H 0.7711 0.4737 0.4546 0.061 Uiso 1 1 calc R U
H123 H 0.8139 0.5020 0.5364 0.061 Uiso 1 1 calc R U
H124 H 0.8669 0.4986 0.4723 0.061 Uiso 1 1 calc R U
C127 C 0.1349(3) 0.31689(14) 0.1920(3) 0.0203(9) Uani 1 1 d . .
C128 C 0.1707(3) 0.30270(15) 0.2727(3) 0.0233(10) Uani 1 1 d . .
C129 C 0.1584(3) 0.25937(14) 0.2875(3) 0.0215(10) Uani 1 1 d . .
C130 C 0.1953(3) 0.24194(16) 0.3693(3) 0.0278(11) Uani 1 1 d . .
H125 H 0.2266 0.2597 0.4154 0.033 Uiso 1 1 calc R U
C131 C 0.1854(3) 0.19963(16) 0.3812(3) 0.0289(11) Uani 1 1 d . .
H126 H 0.2090 0.1883 0.4358 0.035 Uiso 1 1 calc R U
C132 C 0.1406(3) 0.17263(16) 0.3134(3) 0.0283(11) Uani 1 1 d . .
H127 H 0.1356 0.1432 0.3224 0.034 Uiso 1 1 calc R U
C133 C 0.1045(3) 0.18872(15) 0.2353(3) 0.0238(10) Uani 1 1 d . .
H128 H 0.0749 0.1702 0.1900 0.029 Uiso 1 1 calc R U
C134 C 0.1102(3) 0.23251(14) 0.2202(3) 0.0218(10) Uani 1 1 d . .
C135 C 0.0699(3) 0.24969(15) 0.1394(3) 0.0232(10) Uani 1 1 d . .
H129 H 0.0346 0.2318 0.0948 0.028 Uiso 1 1 calc R U
C136 C 0.0809(3) 0.29150(14) 0.1241(3) 0.0195(9) Uani 1 1 d . .
C137 C 0.2194(3) 0.33270(15) 0.3413(3) 0.0246(10) Uani 1 1 d . .
C138 C 0.3150(3) 0.33068(16) 0.3817(3) 0.0280(11) Uani 1 1 d . .
O20 O 0.3589(2) 0.29985(11) 0.3548(2) 0.0349(8) Uani 1 1 d . .
C139 C 0.4554(3) 0.29297(19) 0.3995(4) 0.0475(15) Uani 1 1 d . .
H130 H 0.4777 0.2700 0.3733 0.071 Uiso 1 1 calc R U
H131 H 0.4901 0.3189 0.3991 0.071 Uiso 1 1 calc R U
H132 H 0.4651 0.2852 0.4569 0.071 Uiso 1 1 calc R U
C140 C 0.3619(3) 0.35915(16) 0.4465(3) 0.0312(11) Uani 1 1 d . .
H133 H 0.4277 0.3579 0.4728 0.037 Uiso 1 1 calc R U
C141 C 0.3123(3) 0.38834(16) 0.4711(3) 0.0330(12) Uani 1 1 d . .
H134 H 0.3444 0.4071 0.5151 0.040 Uiso 1 1 calc R U
C142 C 0.2142(4) 0.39158(16) 0.4328(3) 0.0324(12) Uani 1 1 d . .
C143 C 0.1606(4) 0.42178(17) 0.4567(3) 0.0408(13) Uani 1 1 d . .
H135 H 0.1912 0.4405 0.5012 0.049 Uiso 1 1 calc R U
C144 C 0.0671(4) 0.42462(17) 0.4178(4) 0.0435(14) Uani 1 1 d . .
H136 H 0.0331 0.4455 0.4343 0.052 Uiso 1 1 calc R U
C145 C 0.0203(4) 0.39649(17) 0.3526(3) 0.0391(13) Uani 1 1 d . .
H137 H -0.0454 0.3981 0.3257 0.047 Uiso 1 1 calc R U
C146 C 0.0696(3) 0.36703(16) 0.3285(3) 0.0302(11) Uani 1 1 d . .
H138 H 0.0373 0.3482 0.2847 0.036 Uiso 1 1 calc R U
C147 C 0.1667(3) 0.36355(15) 0.3662(3) 0.0263(11) Uani 1 1 d . .
C148 C 0.0381(3) 0.30946(14) 0.0396(3) 0.0213(10) Uani 1 1 d . .
C149 C 0.0873(3) 0.33530(14) 0.0054(3) 0.0195(9) Uani 1 1 d . .
C150 C 0.0508(3) 0.35108(14) -0.0753(3) 0.0217(10) Uani 1 1 d . .
C151 C -0.0413(3) 0.34087(14) -0.1223(3) 0.0231(10) Uani 1 1 d . .
H139 H -0.0692 0.3516 -0.1771 0.028 Uiso 1 1 calc R U
C152 C -0.0926(3) 0.31529(15) -0.0899(3) 0.0257(10) Uani 1 1 d . .
H140 H -0.1553 0.3086 -0.1229 0.031 Uiso 1 1 calc R U
C153 C -0.0545(3) 0.29948(14) -0.0111(3) 0.0225(10) Uani 1 1 d . .
H141 H -0.0907 0.2816 0.0096 0.027 Uiso 1 1 calc R U
C154 C 0.1107(3) 0.37508(14) -0.1128(3) 0.0206(10) Uani 1 1 d . .
C155 C 0.1695(3) 0.35110(14) -0.1419(3) 0.0225(10) Uani 1 1 d . .
C156 C 0.2241(3) 0.37281(15) -0.1778(3) 0.0257(10) Uani 1 1 d . .
H142 H 0.2637 0.3571 -0.1984 0.031 Uiso 1 1 calc R U
C157 C 0.2226(3) 0.41679(15) -0.1845(3) 0.0272(11) Uani 1 1 d . .
C158 C 0.1632(3) 0.43901(15) -0.1557(3) 0.0260(10) Uani 1 1 d . .
H143 H 0.1607 0.4690 -0.1607 0.031 Uiso 1 1 calc R U
C159 C 0.1064(3) 0.41870(15) -0.1194(3) 0.0240(10) Uani 1 1 d . .
C160 C 0.1792(3) 0.30385(14) -0.1322(3) 0.0255(10) Uani 1 1 d . .
H144 H 0.1353 0.2941 -0.1052 0.031 Uiso 1 1 calc R U
C161 C 0.1522(4) 0.28132(16) -0.2156(3) 0.0337(12) Uani 1 1 d . .
H145 H 0.1596 0.2507 -0.2065 0.051 Uiso 1 1 calc R U
H146 H 0.0871 0.2878 -0.2492 0.051 Uiso 1 1 calc R U
H147 H 0.1926 0.2910 -0.2447 0.051 Uiso 1 1 calc R U
C162 C 0.2780(3) 0.29186(16) -0.0746(3) 0.0325(12) Uani 1 1 d . .
H148 H 0.2830 0.2610 -0.0691 0.049 Uiso 1 1 calc R U
H149 H 0.3232 0.3023 -0.0980 0.049 Uiso 1 1 calc R U
H150 H 0.2910 0.3046 -0.0199 0.049 Uiso 1 1 calc R U
C163 C 0.2834(4) 0.43971(16) -0.2231(3) 0.0358(13) Uani 1 1 d . .
H151 H 0.2783 0.4708 -0.2143 0.043 Uiso 1 1 calc R U
C164 C 0.2487(4) 0.43176(18) -0.3167(4) 0.0482(15) Uani 1 1 d . .
H152 H 0.2888 0.4468 -0.3405 0.072 Uiso 1 1 calc R U
H153 H 0.2505 0.4013 -0.3271 0.072 Uiso 1 1 calc R U
H154 H 0.1845 0.4421 -0.3424 0.072 Uiso 1 1 calc R U
C165 C 0.3864(4) 0.42738(18) -0.1833(4) 0.0477(15) Uani 1 1 d . .
H155 H 0.4226 0.4430 -0.2103 0.072 Uiso 1 1 calc R U
H156 H 0.4093 0.4344 -0.1241 0.072 Uiso 1 1 calc R U
H157 H 0.3931 0.3969 -0.1900 0.072 Uiso 1 1 calc R U
C166 C 0.0402(3) 0.44470(15) -0.0901(3) 0.0290(11) Uani 1 1 d . .
H158 H 0.0265 0.4278 -0.0470 0.035 Uiso 1 1 calc R U
C167 C -0.0526(4) 0.45264(17) -0.1624(4) 0.0408(13) Uani 1 1 d . .
H159 H -0.0940 0.4693 -0.1425 0.061 Uiso 1 1 calc R U
H160 H -0.0407 0.4682 -0.2066 0.061 Uiso 1 1 calc R U
H161 H -0.0822 0.4255 -0.1841 0.061 Uiso 1 1 calc R U
C168 C 0.0806(4) 0.48732(16) -0.0515(3) 0.0401(13) Uani 1 1 d . .
H162 H 0.0349 0.5023 -0.0342 0.060 Uiso 1 1 calc R U
H163 H 0.1376 0.4826 -0.0031 0.060 Uiso 1 1 calc R U
H164 H 0.0952 0.5045 -0.0925 0.060 Uiso 1 1 calc R U
O21 O 0.6891(3) 0.00267(16) 0.6976(4) 0.0875(17) Uani 1 1 d . .
H165 H 0.7098 0.0273 0.6981 0.131 Uiso 1 1 calc R U
C169 C 0.7571(6) -0.0268(3) 0.6968(5) 0.087(3) Uani 1 1 d . .
H166 H 0.7531 -0.0299 0.6386 0.104 Uiso 1 1 calc R U
H167 H 0.7400 -0.0545 0.7139 0.104 Uiso 1 1 calc R U
C170 C 0.8517(6) -0.0188(3) 0.7463(7) 0.115(3) Uani 1 1 d . .
H168 H 0.8907 -0.0419 0.7395 0.172 Uiso 1 1 calc R U
H169 H 0.8714 0.0080 0.7290 0.172 Uiso 1 1 calc R U
H170 H 0.8583 -0.0168 0.8048 0.172 Uiso 1 1 calc R U
O22 O 0.9897(3) 0.09914(14) 0.7175(2) 0.0497(10) Uani 1 1 d . .
H171 H 1.0318 0.1153 0.7474 0.074 Uiso 1 1 calc R U
C171 C 1.0142(4) 0.0840(2) 0.6474(4) 0.0541(16) Uani 1 1 d . .
H172 H 1.0233 0.1086 0.6158 0.065 Uiso 1 1 calc R U
H173 H 1.0737 0.0682 0.6691 0.065 Uiso 1 1 calc R U
C172 C 0.9412(6) 0.0564(3) 0.5917(5) 0.084(3) Uani 1 1 d . .
H174 H 0.9596 0.0470 0.5459 0.127 Uiso 1 1 calc R U
H175 H 0.9328 0.0318 0.6227 0.127 Uiso 1 1 calc R U
H176 H 0.8825 0.0722 0.5694 0.127 Uiso 1 1 calc R U

loop_
_atom_site_aniso_label
_atom_site_aniso_U_11
_atom_site_aniso_U_22
_atom_site_aniso_U_33
_atom_site_aniso_U_23
_atom_site_aniso_U_13
_atom_site_aniso_U_12
P1 0.0207(6) 0.0279(7) 0.0194(6) 0.0001(5) 0.0052(5) -0.0059(5)
O1 0.048(2) 0.029(2) 0.0250(18) -0.0041(15) 0.0101(17) -0.0126(17)
O2 0.0211(16) 0.054(2) 0.0261(18) -0.0001(16) 0.0042(14) -0.0020(16)
O3 0.0238(16) 0.0221(17) 0.0218(16) -0.0005(13) 0.0087(13) -0.0020(13)
O4 0.0155(15) 0.0295(18) 0.0172(15) 0.0018(13) 0.0045(12) -0.0011(13)
P2 0.0245(6) 0.0499(9) 0.0228(6) -0.0100(6) 0.0001(5) 0.0145(6)
O5 0.0252(18) 0.065(3) 0.038(2) -0.019(2) -0.0020(16) 0.0076(18)
O6 0.043(2) 0.044(2) 0.033(2) -0.0123(18) 0.0010(17) 0.0196(18)
O7 0.0290(17) 0.0230(18) 0.0227(16) -0.0051(14) 0.0027(14) 0.0065(14)
O8 0.0136(15) 0.049(2) 0.0191(16) -0.0090(15) 0.0012(13) 0.0029(15)
P3 0.0207(6) 0.0235(7) 0.0244(6) -0.0017(5) 0.0041(5) 0.0036(5)
O9 0.0219(17) 0.043(2) 0.036(2) -0.0089(17) 0.0051(16) 0.0032(15)
O10 0.042(2) 0.0251(19) 0.038(2) -0.0033(15) 0.0169(17) 0.0083(15)
O11 0.0231(16) 0.0171(16) 0.0234(16) 0.0002(13) 0.0073(13) 0.0023(13)
O12 0.0160(15) 0.0260(17) 0.0221(16) -0.0022(13) 0.0057(13) -0.0007(13)
P4 0.0247(6) 0.0324(7) 0.0213(6) -0.0005(5) 0.0049(5) -0.0097(5)
O13 0.059(2) 0.032(2) 0.033(2) 0.0044(17) 0.018(2) -0.0077(18)
O14 0.0218(17) 0.063(3) 0.034(2) -0.0007(19) 0.0017(15) -0.0139(18)
O15 0.0277(17) 0.0277(18) 0.0202(16) -0.0009(14) 0.0080(14) -0.0055(14)
O16 0.0187(15) 0.0317(19) 0.0213(16) -0.0020(14) 0.0064(13) -0.0030(13)
C1 0.017(2) 0.021(2) 0.025(2) 0.0005(19) 0.0105(19) -0.0025(18)
C2 0.020(2) 0.026(3) 0.020(2) -0.005(2) 0.0100(19) -0.0021(19)
C3 0.020(2) 0.028(3) 0.020(2) 0.001(2) 0.0109(19) -0.0014(19)
C4 0.024(2) 0.030(3) 0.024(2) -0.004(2) 0.009(2) -0.001(2)
C5 0.029(3) 0.031(3) 0.024(3) 0.008(2) 0.012(2) 0.001(2)
C6 0.028(3) 0.022(3) 0.037(3) 0.004(2) 0.016(2) 0.003(2)
C7 0.020(2) 0.028(3) 0.026(2) 0.000(2) 0.010(2) -0.001(2)
C8 0.018(2) 0.026(3) 0.029(3) -0.003(2) 0.017(2) 0.0007(19)
C9 0.018(2) 0.025(3) 0.022(2) -0.001(2) 0.0086(19) -0.0046(19)
C10 0.017(2) 0.026(3) 0.020(2) -0.0039(19) 0.0066(18) -0.0012(19)
C11 0.024(2) 0.024(3) 0.020(2) 0.000(2) 0.0067(19) -0.002(2)
C12 0.030(2) 0.020(2) 0.021(2) 0.001(2) 0.011(2) -0.007(2)
O17 0.0258(17) 0.0299(19) 0.0332(18) -0.0030(15) 0.0123(15) 0.0015(15)
C13 0.038(3) 0.030(3) 0.057(4) 0.000(3) 0.025(3) 0.001(2)
C14 0.036(3) 0.028(3) 0.025(3) 0.001(2) 0.012(2) 0.002(2)
C15 0.051(3) 0.022(3) 0.024(3) -0.002(2) 0.008(2) -0.007(2)
C16 0.037(3) 0.022(3) 0.025(2) -0.001(2) 0.006(2) -0.007(2)
C17 0.047(3) 0.029(3) 0.031(3) -0.002(2) -0.005(2) -0.007(3)
C18 0.033(3) 0.044(4) 0.055(4) 0.000(3) -0.004(3) -0.002(3)
C19 0.031(3) 0.044(4) 0.051(4) -0.005(3) 0.000(3) 0.004(3)
C20 0.026(3) 0.033(3) 0.037(3) -0.003(2) 0.005(2) 0.001(2)
C21 0.026(2) 0.026(3) 0.023(2) 0.002(2) 0.003(2) -0.006(2)
C22 0.023(2) 0.025(3) 0.019(2) -0.0008(19) 0.0102(19) -0.0007(19)
C23 0.015(2) 0.021(2) 0.022(2) -0.0068(19) 0.0050(18) -0.0039(18)
C24 0.023(2) 0.017(2) 0.016(2) -0.0014(18) 0.0054(19) -0.0021(18)
C25 0.029(2) 0.027(3) 0.018(2) 0.002(2) 0.005(2) 0.000(2)
C26 0.017(2) 0.034(3) 0.024(2) 0.000(2) 0.0063(19) -0.004(2)
C27 0.015(2) 0.033(3) 0.026(2) -0.002(2) 0.0071(19) -0.0046(19)
C28 0.018(2) 0.026(3) 0.021(2) 0.004(2) 0.0031(18) 0.0001(19)
C29 0.020(2) 0.027(3) 0.019(2) -0.003(2) 0.0017(19) 0.0005(19)
C30 0.028(2) 0.017(2) 0.026(2) 0.004(2) 0.007(2) -0.0032(19)
C31 0.021(2) 0.025(3) 0.022(2) 0.001(2) 0.0034(19) -0.0026(19)
C32 0.026(2) 0.028(3) 0.024(2) -0.001(2) 0.009(2) -0.001(2)
C33 0.022(2) 0.025(3) 0.020(2) -0.0015(19) 0.0039(19) -0.0040(19)
C34 0.030(3) 0.026(3) 0.031(3) 0.000(2) 0.012(2) -0.002(2)
C35 0.034(3) 0.038(3) 0.057(4) -0.003(3) 0.018(3) 0.011(2)
C36 0.048(3) 0.032(3) 0.047(3) -0.007(3) 0.022(3) -0.003(3)
C37 0.034(3) 0.019(2) 0.034(3) 0.000(2) 0.015(2) -0.002(2)
C38 0.039(3) 0.033(3) 0.040(3) 0.000(2) 0.015(3) -0.010(2)
C39 0.036(3) 0.033(3) 0.037(3) 0.007(2) 0.020(2) 0.001(2)
C40 0.034(3) 0.021(3) 0.031(3) -0.002(2) 0.017(2) -0.006(2)
C41 0.047(3) 0.034(3) 0.032(3) 0.008(2) 0.016(2) 0.004(2)
C42 0.035(3) 0.021(3) 0.035(3) -0.003(2) 0.014(2) -0.002(2)
C43 0.021(2) 0.026(3) 0.027(2) -0.002(2) 0.008(2) 0.0026(19)
C44 0.019(2) 0.028(3) 0.016(2) 0.0020(19) 0.0065(18) -0.0005(19)
C45 0.020(2) 0.027(3) 0.019(2) 0.0034(19) 0.0112(19) -0.0013(19)
C46 0.025(2) 0.030(3) 0.020(2) -0.003(2) 0.008(2) -0.004(2)
C47 0.027(2) 0.030(3) 0.023(2) -0.009(2) 0.010(2) -0.009(2)
C48 0.027(2) 0.025(3) 0.029(3) -0.003(2) 0.015(2) -0.001(2)
C49 0.019(2) 0.030(3) 0.027(3) 0.003(2) 0.011(2) 0.0056(19)
C50 0.021(2) 0.026(3) 0.021(2) -0.002(2) 0.0115(19) -0.0025(19)
C51 0.016(2) 0.026(3) 0.022(2) 0.0050(19) 0.0074(18) 0.0007(18)
C52 0.018(2) 0.026(3) 0.011(2) -0.0006(18) 0.0012(17) -0.0022(18)
C53 0.025(2) 0.020(2) 0.019(2) -0.0032(19) 0.0033(19) 0.0009(19)
C54 0.031(3) 0.024(3) 0.024(2) -0.004(2) 0.012(2) 0.000(2)
O18 0.0334(19) 0.034(2) 0.0366(19) 0.0048(17) 0.0149(16) -0.0026(16)
C55 0.052(4) 0.036(3) 0.065(4) 0.007(3) 0.038(3) -0.004(3)
C56 0.044(3) 0.025(3) 0.036(3) 0.006(2) 0.017(3) 0.003(2)
C57 0.046(3) 0.039(3) 0.027(3) 0.011(2) 0.007(2) 0.015(3)
C58 0.034(3) 0.040(3) 0.022(2) -0.002(2) 0.002(2) 0.012(2)
C59 0.037(3) 0.069(4) 0.030(3) 0.003(3) -0.004(2) 0.014(3)
C60 0.031(3) 0.092(6) 0.045(4) -0.010(4) -0.003(3) -0.001(3)
C61 0.031(3) 0.074(4) 0.041(3) -0.008(3) 0.010(3) -0.014(3)
C62 0.033(3) 0.043(3) 0.027(3) 0.000(2) 0.005(2) -0.004(2)
C63 0.026(2) 0.033(3) 0.018(2) -0.006(2) 0.003(2) 0.001(2)
C64 0.019(2) 0.026(2) 0.016(2) -0.0014(19) 0.0049(18) 0.0027(19)
C65 0.015(2) 0.028(3) 0.019(2) 0.002(2) 0.0024(18) -0.0004(19)
C66 0.017(2) 0.015(2) 0.023(2) -0.0001(18) 0.0068(18) -0.0015(17)
C67 0.024(2) 0.026(3) 0.015(2) -0.0008(19) 0.0024(19) -0.002(2)
C68 0.014(2) 0.033(3) 0.021(2) 0.003(2) 0.0025(18) 0.0019(19)
C69 0.020(2) 0.030(3) 0.021(2) 0.002(2) 0.0083(19) 0.003(2)
C70 0.021(2) 0.024(2) 0.013(2) -0.0002(19) 0.0039(18) -0.0022(19)
C71 0.015(2) 0.024(2) 0.019(2) -0.0011(19) 0.0016(18) 0.0004(18)
C72 0.022(2) 0.018(2) 0.023(2) -0.0009(19) 0.0104(19) -0.0047(18)
C73 0.019(2) 0.026(3) 0.018(2) 0.004(2) 0.0049(18) 0.0014(19)
C74 0.029(2) 0.016(2) 0.024(2) -0.0031(19) 0.007(2) 0.0000(19)
C75 0.020(2) 0.025(3) 0.015(2) 0.0004(19) 0.0026(18) -0.0029(19)
C76 0.025(2) 0.017(2) 0.032(3) -0.003(2) 0.015(2) -0.0028(18)
C77 0.034(3) 0.025(3) 0.040(3) -0.007(2) 0.016(2) -0.002(2)
C78 0.032(3) 0.024(3) 0.038(3) 0.000(2) 0.011(2) 0.004(2)
C79 0.023(2) 0.025(3) 0.023(2) -0.0024(19) 0.0121(19) -0.0010(19)
C80 0.035(3) 0.035(3) 0.026(3) -0.001(2) 0.014(2) 0.006(2)
C81 0.027(2) 0.022(3) 0.031(3) -0.003(2) 0.010(2) 0.001(2)
C82 0.038(3) 0.018(2) 0.030(3) 0.004(2) 0.019(2) -0.001(2)
C83 0.035(3) 0.033(3) 0.055(4) 0.010(3) 0.014(3) -0.009(2)
C84 0.048(3) 0.025(3) 0.027(3) 0.002(2) 0.020(2) 0.004(2)
C85 0.019(2) 0.017(2) 0.025(2) 0.0044(19) 0.0066(19) -0.0008(18)
C86 0.019(2) 0.020(2) 0.021(2) -0.0020(19) 0.0059(19) 0.0013(18)
C87 0.016(2) 0.020(2) 0.023(2) 0.0000(19) 0.0072(19) -0.0008(18)
C88 0.020(2) 0.027(3) 0.019(2) -0.002(2) 0.0047(19) -0.0006(19)
C89 0.027(2) 0.026(3) 0.027(3) -0.003(2) 0.012(2) -0.005(2)
C90 0.024(2) 0.018(2) 0.030(3) -0.001(2) 0.011(2) 0.0019(19)
C91 0.017(2) 0.022(2) 0.024(2) 0.003(2) 0.0098(19) 0.0002(18)
C92 0.016(2) 0.029(3) 0.019(2) 0.0013(19) 0.0083(18) 0.0009(19)
C93 0.018(2) 0.024(3) 0.023(2) 0.008(2) 0.0073(19) 0.0018(18)
C94 0.015(2) 0.024(2) 0.020(2) 0.0019(19) 0.0068(18) 0.0006(18)
C95 0.030(2) 0.019(2) 0.018(2) -0.0025(19) 0.006(2) 0.003(2)
C96 0.027(2) 0.028(3) 0.021(2) -0.001(2) 0.002(2) 0.004(2)
O19 0.0200(17) 0.033(2) 0.037(2) 0.0049(16) -0.0016(15) -0.0030(14)
C97 0.027(3) 0.045(4) 0.051(4) 0.004(3) -0.004(3) -0.005(2)
C98 0.027(3) 0.039(3) 0.029(3) 0.001(2) -0.002(2) 0.012(2)
C99 0.039(3) 0.036(3) 0.020(2) 0.006(2) 0.003(2) 0.019(2)
C100 0.042(3) 0.025(3) 0.023(3) 0.003(2) 0.012(2) 0.011(2)
C101 0.059(4) 0.040(3) 0.031(3) 0.011(2) 0.027(3) 0.018(3)
C102 0.053(3) 0.032(3) 0.044(3) 0.009(3) 0.032(3) 0.009(3)
C103 0.040(3) 0.034(3) 0.047(3) 0.004(3) 0.025(3) 0.006(2)
C104 0.035(3) 0.028(3) 0.026(3) -0.001(2) 0.014(2) 0.006(2)
C105 0.031(3) 0.026(3) 0.019(2) -0.002(2) 0.009(2) 0.008(2)
C106 0.019(2) 0.024(2) 0.019(2) 0.0044(19) 0.0046(18) -0.0041(18)
C107 0.014(2) 0.015(2) 0.024(2) -0.0017(18) 0.0047(18) -0.0013(17)
C108 0.021(2) 0.023(2) 0.018(2) 0.0033(19) 0.0048(19) -0.0034(18)
C109 0.024(2) 0.029(3) 0.023(2) -0.001(2) 0.007(2) -0.004(2)
C110 0.016(2) 0.036(3) 0.024(2) -0.006(2) 0.0023(19) 0.000(2)
C111 0.016(2) 0.030(3) 0.025(2) 0.001(2) 0.0065(19) 0.0028(19)
C112 0.018(2) 0.024(2) 0.017(2) -0.0049(19) 0.0014(18) -0.0002(19)
C113 0.021(2) 0.018(2) 0.017(2) -0.0020(18) 0.0034(18) -0.0008(18)
C114 0.022(2) 0.022(2) 0.025(2) 0.005(2) 0.0100(19) 0.0018(19)
C115 0.022(2) 0.026(3) 0.021(2) -0.001(2) 0.0051(19) -0.0031(19)
C116 0.029(3) 0.020(3) 0.028(3) -0.004(2) 0.007(2) -0.004(2)
C117 0.027(2) 0.023(3) 0.027(2) -0.004(2) 0.011(2) -0.005(2)
C118 0.025(2) 0.019(2) 0.026(2) 0.0002(19) 0.012(2) 0.0014(19)
C119 0.030(3) 0.026(3) 0.026(3) -0.003(2) 0.013(2) -0.004(2)
C120 0.035(3) 0.023(3) 0.029(3) 0.002(2) 0.010(2) -0.001(2)
C121 0.028(3) 0.019(3) 0.035(3) -0.002(2) 0.014(2) 0.002(2)
C122 0.031(3) 0.029(3) 0.040(3) -0.006(2) 0.014(2) 0.005(2)
C123 0.040(3) 0.036(3) 0.031(3) -0.004(2) 0.019(2) 0.002(2)
C124 0.042(3) 0.024(3) 0.032(3) -0.005(2) 0.021(2) -0.010(2)
C125 0.042(3) 0.059(4) 0.058(4) -0.001(3) 0.021(3) -0.031(3)
C126 0.060(4) 0.023(3) 0.046(3) -0.001(2) 0.029(3) -0.006(3)
C127 0.017(2) 0.023(2) 0.020(2) -0.0019(19) 0.0053(18) -0.0015(18)
C128 0.018(2) 0.032(3) 0.020(2) 0.003(2) 0.0056(19) -0.0029(19)
C129 0.017(2) 0.026(3) 0.021(2) -0.0023(19) 0.0065(19) 0.0023(19)
C130 0.023(2) 0.036(3) 0.026(3) 0.003(2) 0.010(2) -0.004(2)
C131 0.023(2) 0.037(3) 0.029(3) 0.011(2) 0.014(2) 0.006(2)
C132 0.025(2) 0.029(3) 0.031(3) 0.006(2) 0.011(2) 0.001(2)
C133 0.016(2) 0.026(3) 0.030(3) 0.000(2) 0.0091(19) 0.0009(19)
C134 0.013(2) 0.030(3) 0.025(2) 0.003(2) 0.0097(19) 0.0014(18)
C135 0.023(2) 0.027(3) 0.020(2) -0.001(2) 0.0070(19) 0.0022(19)
C136 0.016(2) 0.027(3) 0.019(2) -0.0016(19) 0.0096(18) -0.0005(18)
C137 0.027(2) 0.027(3) 0.018(2) 0.000(2) 0.007(2) -0.007(2)
C138 0.027(3) 0.036(3) 0.020(2) 0.003(2) 0.006(2) -0.003(2)
O20 0.0217(17) 0.043(2) 0.0319(19) -0.0027(16) 0.0007(15) -0.0021(16)
C139 0.025(3) 0.054(4) 0.051(4) -0.007(3) -0.002(3) -0.001(3)
C140 0.033(3) 0.031(3) 0.023(2) 0.005(2) 0.002(2) -0.010(2)
C141 0.040(3) 0.033(3) 0.019(2) -0.001(2) 0.001(2) -0.021(2)
C142 0.045(3) 0.028(3) 0.024(3) -0.004(2) 0.012(2) -0.015(2)
C143 0.050(3) 0.035(3) 0.040(3) -0.016(3) 0.019(3) -0.014(3)
C144 0.049(3) 0.037(3) 0.055(4) -0.015(3) 0.031(3) -0.011(3)
C145 0.039(3) 0.037(3) 0.049(3) -0.008(3) 0.025(3) -0.008(2)
C146 0.029(2) 0.034(3) 0.030(3) -0.002(2) 0.014(2) -0.010(2)
C147 0.032(3) 0.027(3) 0.021(2) 0.005(2) 0.010(2) -0.007(2)
C148 0.017(2) 0.026(3) 0.021(2) -0.0029(19) 0.0068(19) 0.0007(19)
C149 0.016(2) 0.021(2) 0.019(2) -0.0035(19) 0.0038(18) -0.0008(18)
C150 0.023(2) 0.024(2) 0.019(2) -0.0010(19) 0.0096(19) 0.0026(19)
C151 0.025(2) 0.025(3) 0.019(2) 0.0012(19) 0.007(2) 0.0021(19)
C152 0.021(2) 0.033(3) 0.022(2) -0.003(2) 0.006(2) -0.003(2)
C153 0.022(2) 0.025(3) 0.022(2) -0.002(2) 0.010(2) -0.0021(19)
C154 0.016(2) 0.027(3) 0.016(2) 0.0010(19) 0.0016(17) 0.0005(18)
C155 0.019(2) 0.026(3) 0.021(2) 0.0005(19) 0.0050(19) -0.0005(19)
C156 0.029(2) 0.025(3) 0.027(2) -0.001(2) 0.014(2) 0.000(2)
C157 0.029(3) 0.024(3) 0.029(3) 0.003(2) 0.011(2) 0.002(2)
C158 0.029(2) 0.021(3) 0.028(3) 0.001(2) 0.010(2) 0.003(2)
C159 0.024(2) 0.024(3) 0.024(2) 0.001(2) 0.009(2) 0.001(2)
C160 0.029(2) 0.020(2) 0.031(3) 0.001(2) 0.017(2) 0.000(2)
C161 0.040(3) 0.025(3) 0.042(3) -0.004(2) 0.022(3) -0.003(2)
C162 0.040(3) 0.026(3) 0.034(3) 0.005(2) 0.017(2) 0.008(2)
C163 0.045(3) 0.020(3) 0.054(3) 0.005(2) 0.032(3) 0.002(2)
C164 0.065(4) 0.040(3) 0.054(4) 0.015(3) 0.039(3) 0.004(3)
C165 0.038(3) 0.038(3) 0.076(4) 0.004(3) 0.031(3) -0.005(3)
C166 0.033(3) 0.025(3) 0.033(3) 0.004(2) 0.017(2) 0.007(2)
C167 0.033(3) 0.035(3) 0.053(3) -0.002(3) 0.015(3) 0.007(2)
C168 0.050(3) 0.033(3) 0.040(3) -0.006(2) 0.020(3) 0.011(3)
O21 0.062(3) 0.066(3) 0.122(5) -0.035(4) 0.018(3) -0.010(3)
C169 0.079(6) 0.108(7) 0.087(6) 0.017(5) 0.045(5) 0.024(5)
C170 0.078(7) 0.144(9) 0.127(8) 0.027(7) 0.043(6) 0.004(6)
O22 0.035(2) 0.065(3) 0.045(2) 0.001(2) 0.0107(19) 0.0028(19)
C171 0.051(4) 0.072(5) 0.040(3) -0.005(3) 0.017(3) -0.007(3)
C172 0.088(6) 0.082(6) 0.102(6) -0.040(5) 0.057(5) -0.034(5)

loop_
_atom_type_symbol
_atom_type_description
_atom_type_scat_dispersion_real
_atom_type_scat_dispersion_imag
_atom_type_scat_source
C C 0.0033 0.0016 'International Tables Vol C Tables 4.2.6.8 and 6.1.1.4'
H H 0.0000 0.0000 'International Tables Vol C Tables 4.2.6.8 and 6.1.1.4'
O O 0.0106 0.0060 'International Tables Vol C Tables 4.2.6.8 and 6.1.1.4'
P P 0.1023 0.0942 'International Tables Vol C Tables 4.2.6.8 and 6.1.1.4'

loop_
_geom_angle_atom_site_label_1
_geom_angle_atom_site_label_2
_geom_angle_atom_site_label_3
_geom_angle
O2 P1 O1 118.6(2)
O2 P1 O4 108.74(18)
O1 P1 O4 107.29(18)
O2 P1 O3 114.94(18)
O1 P1 O3 102.37(18)
O4 P1 O3 103.72(16)
C1 O3 P1 118.4(3)
C23 O4 P1 123.3(3)
O6 P2 O5 118.1(2)
O6 P2 O7 106.7(2)
O5 P2 O7 109.86(19)
O6 P2 O8 115.0(2)
O5 P2 O8 102.3(2)
O7 P2 O8 103.95(17)
C43 O7 P2 121.8(3)
C65 O8 P2 120.1(3)
O10 P3 O9 117.9(2)
O10 P3 O12 114.91(19)
O9 P3 O12 102.45(19)
O10 P3 O11 108.23(18)
O9 P3 O11 108.93(18)
O12 P3 O11 103.39(16)
C85 O11 P3 121.7(3)
C107 O12 P3 122.1(3)
O14 P4 O13 117.8(2)
O14 P4 O16 109.1(2)
O13 P4 O16 109.00(19)
O14 P4 O15 115.09(19)
O13 P4 O15 101.48(19)
O16 P4 O15 103.22(16)
C127 O15 P4 118.7(3)
C149 O16 P4 121.5(3)
C2 C1 C10 124.0(4)
C2 C1 O3 117.6(4)
C10 C1 O3 118.1(4)
C1 C2 C3 117.5(4)
C1 C2 C11 120.4(4)
C3 C2 C11 122.0(4)
C8 C3 C4 118.5(4)
C8 C3 C2 119.2(4)
C4 C3 C2 122.3(4)
C5 C4 C3 120.5(4)
C4 C5 C6 121.1(4)
C7 C6 C5 119.7(4)
C6 C7 C8 120.7(5)
C9 C8 C3 120.0(4)
C9 C8 C7 120.6(4)
C3 C8 C7 119.4(4)
C10 C9 C8 121.4(4)
C9 C10 C1 117.5(4)
C9 C10 C22 120.9(4)
C1 C10 C22 121.6(4)
C12 C11 C21 119.9(4)
C12 C11 C2 118.6(4)
C21 C11 C2 121.5(4)
O17 C12 C11 116.4(4)
O17 C12 C14 122.8(4)
C11 C12 C14 120.8(4)
C12 O17 C13 118.1(4)
C15 C14 C12 120.2(5)
C14 C15 C16 121.3(5)
C15 C16 C17 121.3(5)
C15 C16 C21 119.4(4)
C17 C16 C21 119.2(4)
C18 C17 C16 120.4(5)
C17 C18 C19 120.3(5)
C20 C19 C18 120.8(5)
C19 C20 C21 120.1(5)
C20 C21 C16 119.1(4)
C20 C21 C11 122.7(4)
C16 C21 C11 118.2(4)
C23 C22 C27 118.1(4)
C23 C22 C10 122.6(4)
C27 C22 C10 119.3(4)
C22 C23 C24 123.1(4)
C22 C23 O4 119.1(4)
C24 C23 O4 117.5(4)
C23 C24 C25 116.7(4)
C23 C24 C28 123.8(4)
C25 C24 C28 119.3(4)
C26 C25 C24 121.8(4)
C25 C26 C27 119.9(4)
C26 C27 C22 120.3(4)
C29 C28 C33 120.7(4)
C29 C28 C24 120.5(4)
C33 C28 C24 118.7(4)
C30 C29 C28 118.6(4)
C30 C29 C34 119.7(4)
C28 C29 C34 121.6(4)
C29 C30 C31 122.3(4)
C32 C31 C30 117.6(4)
C32 C31 C37 122.2(4)
C30 C31 C37 120.2(4)
C31 C32 C33 122.7(4)
C32 C33 C28 118.1(4)
C32 C33 C40 120.8(4)
C28 C33 C40 121.0(4)
C36 C34 C29 114.1(4)
C36 C34 C35 108.6(4)
C29 C34 C35 111.0(4)
C31 C37 C38 111.5(4)
C31 C37 C39 112.0(4)
C38 C37 C39 111.6(4)
C42 C40 C41 110.8(4)
C42 C40 C33 113.9(4)
C41 C40 C33 110.4(4)
C44 C43 O7 118.2(4)
C44 C43 C52 123.5(4)
O7 C43 C52 118.1(4)
C43 C44 C45 117.7(4)
C43 C44 C53 120.3(4)
C45 C44 C53 121.9(4)
C46 C45 C44 122.3(4)
C46 C45 C50 117.4(4)
C44 C45 C50 120.3(4)
C47 C46 C45 121.2(4)
C46 C47 C48 120.3(4)
C49 C48 C47 119.8(4)
C48 C49 C50 121.3(4)
C49 C50 C45 120.1(4)
C49 C50 C51 122.0(4)
C45 C50 C51 117.9(4)
C52 C51 C50 122.2(4)
C51 C52 C43 118.0(4)
C51 C52 C64 120.5(4)
C43 C52 C64 121.5(4)
C54 C53 C63 119.9(4)
C54 C53 C44 118.9(4)
C63 C53 C44 121.2(4)
O18 C54 C53 115.7(4)
O18 C54 C56 123.3(4)
C53 C54 C56 121.0(4)
C54 O18 C55 118.3(4)
C57 C56 C54 120.0(5)
C56 C57 C58 121.4(5)
C57 C58 C59 122.0(5)
C57 C58 C63 118.6(5)
C59 C58 C63 119.3(5)
C60 C59 C58 120.3(5)
C59 C60 C61 120.8(5)
C62 C61 C60 120.5(6)
C61 C62 C63 121.0(5)
C62 C63 C53 123.0(4)
C62 C63 C58 117.9(4)
C53 C63 C58 119.1(4)
C65 C64 C69 117.9(4)
C65 C64 C52 122.1(4)
C69 C64 C52 119.9(4)
C66 C65 C64 123.1(4)
C66 C65 O8 118.1(4)
C64 C65 O8 118.2(4)
C65 C66 C67 117.3(4)
C65 C66 C70 122.6(4)
C67 C66 C70 120.0(4)
C68 C67 C66 121.4(4)
C67 C68 C69 120.1(4)
C68 C69 C64 119.9(4)
C75 C70 C71 120.3(4)
C75 C70 C66 121.7(4)
C71 C70 C66 118.0(4)
C72 C71 C70 117.9(4)
C72 C71 C76 119.5(4)
C70 C71 C76 122.7(4)
C73 C72 C71 122.5(4)
C72 C73 C74 118.3(4)
C72 C73 C79 119.8(4)
C74 C73 C79 121.9(4)
C75 C74 C73 121.4(4)
C74 C75 C70 119.5(4)
C74 C75 C82 119.5(4)
C70 C75 C82 120.9(4)
C71 C76 C77 110.7(4)
C71 C76 C78 112.6(4)
C77 C76 C78 110.5(4)
C73 C79 C81 113.4(4)
C73 C79 C80 110.6(4)
C81 C79 C80 110.2(4)
C75 C82 C84 113.4(4)
C75 C82 C83 108.7(4)
C84 C82 C83 110.6(4)
C86 C85 O11 117.4(4)
C86 C85 C94 124.4(4)
O11 C85 C94 118.1(4)
C85 C86 C87 117.6(4)
C85 C86 C95 120.9(4)
C87 C86 C95 121.3(4)
C92 C87 C86 119.6(4)
C92 C87 C88 118.4(4)
C86 C87 C88 121.9(4)
C89 C88 C87 120.4(4)
C88 C89 C90 120.9(4)
C91 C90 C89 120.2(4)
C90 C91 C92 121.2(4)
C93 C92 C91 121.8(4)
C93 C92 C87 119.4(4)
C91 C92 C87 118.8(4)
C94 C93 C92 122.0(4)
C93 C94 C85 116.8(4)
C93 C94 C106 120.6(4)
C85 C94 C106 122.6(4)
C96 C95 C105 119.9(4)
C96 C95 C86 120.7(4)
C105 C95 C86 119.4(4)
O19 C96 C95 116.5(4)
O19 C96 C98 123.5(4)
C95 C96 C98 120.1(5)
C96 O19 C97 118.7(4)
C99 C98 C96 120.7(5)
C98 C99 C100 121.2(4)
C99 C100 C105 119.3(5)
C99 C100 C101 123.2(5)
C105 C100 C101 117.5(5)
C102 C101 C100 121.4(5)
C101 C102 C103 121.1(5)
C104 C103 C102 119.2(5)
C103 C104 C105 122.0(5)
C104 C105 C100 118.8(4)
C104 C105 C95 122.5(4)
C100 C105 C95 118.8(4)
C107 C106 C111 117.6(4)
C107 C106 C94 122.0(4)
C111 C106 C94 120.4(4)
C106 C107 C108 122.7(4)
C106 C107 O12 119.1(4)
C108 C107 O12 117.8(4)
C109 C108 C107 118.0(4)
C109 C108 C112 120.8(4)
C107 C108 C112 121.2(4)
C108 C109 C110 120.7(4)
C111 C110 C109 119.7(4)
C110 C111 C106 121.4(4)
C113 C112 C117 119.8(4)
C113 C112 C108 119.5(4)
C117 C112 C108 120.7(4)
C114 C113 C112 118.7(4)
C114 C113 C118 119.2(4)
C112 C113 C118 122.0(4)
C115 C114 C113 122.7(4)
C114 C115 C116 118.0(4)
C114 C115 C121 121.7(4)
C116 C115 C121 120.4(4)
C117 C116 C115 121.5(4)
C116 C117 C112 119.2(4)
C116 C117 C124 120.2(4)
C112 C117 C124 120.6(4)
C113 C118 C120 113.1(4)
C113 C118 C119 109.4(4)
C120 C118 C119 110.8(4)
C115 C121 C122 112.1(4)
C115 C121 C123 111.3(4)
C122 C121 C123 110.3(4)
C126 C124 C125 110.9(4)
C126 C124 C117 113.0(4)
C125 C124 C117 110.6(4)
C128 C127 O15 118.4(4)
C128 C127 C136 123.7(4)
O15 C127 C136 117.7(4)
C127 C128 C129 117.8(4)
C127 C128 C137 120.1(4)
C129 C128 C137 122.1(4)
C134 C129 C128 119.7(4)
C134 C129 C130 119.0(4)
C128 C129 C130 121.3(4)
C131 C130 C129 119.9(5)
C130 C131 C132 120.9(5)
C133 C132 C131 120.0(5)
C132 C133 C134 121.2(5)
C129 C134 C135 119.6(4)
C129 C134 C133 118.9(4)
C135 C134 C133 121.5(4)
C136 C135 C134 121.3(4)
C135 C136 C127 117.6(4)
C135 C136 C148 121.2(4)
C127 C136 C148 121.2(4)
C138 C137 C147 119.8(4)
C138 C137 C128 120.6(4)
C147 C137 C128 119.7(4)
O20 C138 C137 115.5(4)
O20 C138 C140 123.5(4)
C137 C138 C140 121.0(5)
C138 O20 C139 118.4(4)
C141 C140 C138 119.8(5)
C140 C141 C142 121.8(5)
C143 C142 C141 123.2(5)
C143 C142 C147 118.1(5)
C141 C142 C147 118.7(5)
C144 C143 C142 121.8(5)
C143 C144 C145 119.9(5)
C146 C145 C144 119.7(5)
C145 C146 C147 122.1(5)
C146 C147 C142 118.4(5)
C146 C147 C137 122.6(4)
C142 C147 C137 119.0(4)
C149 C148 C153 116.8(4)
C149 C148 C136 122.1(4)
C153 C148 C136 121.0(4)
C148 C149 C150 123.7(4)
C148 C149 O16 118.3(4)
C150 C149 O16 117.7(4)
C151 C150 C149 117.2(4)
C151 C150 C154 121.2(4)
C149 C150 C154 121.5(4)
C152 C151 C150 120.6(4)
C153 C152 C151 121.1(4)
C152 C153 C148 120.6(4)
C159 C154 C155 121.7(4)
C159 C154 C150 121.2(4)
C155 C154 C150 117.1(4)
C156 C155 C154 117.7(4)
C156 C155 C160 119.1(4)
C154 C155 C160 123.1(4)
C155 C156 C157 122.2(4)
C158 C157 C156 118.0(4)
C158 C157 C163 120.7(4)
C156 C157 C163 121.2(4)
C157 C158 C159 122.0(4)
C154 C159 C158 118.3(4)
C154 C159 C166 121.7(4)
C158 C159 C166 120.1(4)
C155 C160 C161 112.1(4)
C155 C160 C162 110.7(4)
C161 C160 C162 111.4(4)
C157 C163 C164 110.7(4)
C157 C163 C165 112.6(4)
C164 C163 C165 110.0(4)
C159 C166 C168 113.7(4)
C159 C166 C167 110.6(4)
C168 C166 C167 108.7(4)
O21 C169 C170 118.7(8)
C172 C171 O22 111.6(5)

loop_
_geom_bond_atom_site_label_1
_geom_bond_atom_site_label_2
_geom_bond_distance
P1 O2 1.464(3)
P1 O1 1.512(3)
P1 O4 1.586(3)
P1 O3 1.595(3)
O3 C1 1.401(5)
O4 C23 1.412(5)
P2 O6 1.479(4)
P2 O5 1.509(4)
P2 O7 1.586(3)
P2 O8 1.592(3)
O7 C43 1.398(5)
O8 C65 1.406(5)
P3 O10 1.458(3)
P3 O9 1.516(3)
P3 O12 1.582(3)
P3 O11 1.583(3)
O11 C85 1.413(5)
O12 C107 1.407(5)
P4 O14 1.450(3)
P4 O13 1.517(4)
P4 O16 1.581(3)
P4 O15 1.593(3)
O15 C127 1.402(5)
O16 C149 1.409(5)
C1 C2 1.387(6)
C1 C10 1.397(6)
C2 C3 1.435(6)
C2 C11 1.487(6)
C3 C8 1.409(6)
C3 C4 1.414(6)
C4 C5 1.365(6)
C5 C6 1.396(7)
C6 C7 1.367(7)
C7 C8 1.415(6)
C8 C9 1.409(6)
C9 C10 1.382(6)
C10 C22 1.492(6)
C11 C12 1.373(6)
C11 C21 1.438(6)
C12 O17 1.358(5)
C12 C14 1.415(7)
O17 C13 1.421(6)
C14 C15 1.353(7)
C15 C16 1.409(7)
C16 C17 1.414(7)
C16 C21 1.426(6)
C17 C18 1.369(8)
C18 C19 1.406(8)
C19 C20 1.377(7)
C20 C21 1.411(7)
C22 C23 1.389(6)
C22 C27 1.395(6)
C23 C24 1.392(6)
C24 C25 1.400(6)
C24 C28 1.493(6)
C25 C26 1.377(6)
C26 C27 1.391(6)
C28 C29 1.395(6)
C28 C33 1.415(6)
C29 C30 1.394(6)
C29 C34 1.520(6)
C30 C31 1.399(6)
C31 C32 1.385(6)
C31 C37 1.513(6)
C32 C33 1.394(6)
C33 C40 1.535(6)
C34 C36 1.518(7)
C34 C35 1.525(7)
C37 C38 1.520(7)
C37 C39 1.523(7)
C40 C42 1.523(7)
C40 C41 1.525(7)
C43 C44 1.370(6)
C43 C52 1.424(6)
C44 C45 1.424(6)
C44 C53 1.485(6)
C45 C46 1.416(6)
C45 C50 1.426(6)
C46 C47 1.380(7)
C47 C48 1.397(7)
C48 C49 1.372(7)
C49 C50 1.391(6)
C50 C51 1.430(6)
C51 C52 1.348(6)
C52 C64 1.491(6)
C53 C54 1.377(6)
C53 C63 1.417(6)
C54 O18 1.374(6)
C54 C56 1.398(7)
O18 C55 1.424(6)
C56 C57 1.373(7)
C57 C58 1.400(8)
C58 C59 1.421(7)
C58 C63 1.434(7)
C59 C60 1.364(9)
C60 C61 1.395(9)
C61 C62 1.378(7)
C62 C63 1.412(7)
C64 C65 1.394(6)
C64 C69 1.399(6)
C65 C66 1.385(6)
C66 C67 1.392(6)
C66 C70 1.499(6)
C67 C68 1.383(6)
C68 C69 1.398(6)
C70 C75 1.398(6)
C70 C71 1.421(6)
C71 C72 1.403(6)
C71 C76 1.513(6)
C72 C73 1.385(6)
C73 C74 1.400(6)
C73 C79 1.517(6)
C74 C75 1.398(6)
C75 C82 1.517(6)
C76 C77 1.523(6)
C76 C78 1.530(7)
C79 C81 1.528(6)
C79 C80 1.529(6)
C82 C84 1.523(7)
C82 C83 1.531(7)
C85 C86 1.364(6)
C85 C94 1.422(6)
C86 C87 1.428(6)
C86 C95 1.485(6)
C87 C92 1.422(6)
C87 C88 1.429(6)
C88 C89 1.370(6)
C89 C90 1.396(6)
C90 C91 1.366(6)
C91 C92 1.417(6)
C92 C93 1.401(6)
C93 C94 1.377(6)
C94 C106 1.485(6)
C95 C96 1.376(6)
C95 C105 1.435(6)
C96 O19 1.354(6)
C96 C98 1.419(7)
O19 C97 1.431(6)
C98 C99 1.362(7)
C99 C100 1.396(7)
C100 C105 1.430(6)
C100 C101 1.433(7)
C101 C102 1.342(8)
C102 C103 1.408(7)
C103 C104 1.367(7)
C104 C105 1.403(6)
C106 C107 1.388(6)
C106 C111 1.389(6)
C107 C108 1.392(6)
C108 C109 1.382(6)
C108 C112 1.503(6)
C109 C110 1.396(6)
C110 C111 1.376(6)
C112 C113 1.400(6)
C112 C117 1.408(6)
C113 C114 1.386(6)
C113 C118 1.527(6)
C114 C115 1.377(6)
C115 C116 1.396(6)
C115 C121 1.521(6)
C116 C117 1.387(6)
C117 C124 1.532(6)
C118 C120 1.527(6)
C118 C119 1.528(6)
C121 C122 1.522(6)
C121 C123 1.525(7)
C124 C126 1.515(7)
C124 C125 1.519(7)
C127 C128 1.377(6)
C127 C136 1.415(6)
C128 C129 1.417(6)
C128 C137 1.491(6)
C129 C134 1.414(6)
C129 C130 1.430(6)
C130 C131 1.368(7)
C131 C132 1.411(7)
C132 C133 1.359(6)
C133 C134 1.416(6)
C134 C135 1.415(6)
C135 C136 1.369(6)
C136 C148 1.481(6)
C137 C138 1.382(6)
C137 C147 1.431(7)
C138 O20 1.360(6)
C138 C140 1.414(7)
O20 C139 1.421(6)
C140 C141 1.359(7)
C141 C142 1.417(7)
C142 C143 1.417(7)
C142 C147 1.426(7)
C143 C144 1.353(8)
C144 C145 1.410(7)
C145 C146 1.358(7)
C146 C147 1.401(6)
C148 C149 1.384(6)
C148 C153 1.413(6)
C149 C150 1.394(6)
C150 C151 1.393(6)
C150 C154 1.510(6)
C151 C152 1.382(6)
C152 C153 1.367(6)
C154 C159 1.382(6)
C154 C155 1.406(6)
C155 C156 1.393(6)
C155 C160 1.503(6)
C156 C157 1.393(6)
C157 C158 1.380(6)
C157 C163 1.516(6)
C158 C159 1.404(6)
C159 C166 1.531(6)
C160 C161 1.524(7)
C160 C162 1.533(7)
C163 C164 1.530(8)
C163 C165 1.532(7)
C166 C168 1.531(7)
C166 C167 1.540(7)
O21 C169 1.405(8)
C169 C170 1.420(12)
O22 C171 1.473(7)
C171 C172 1.472(9)

loop_
_geom_torsion_atom_site_label_1
_geom_torsion_atom_site_label_2
_geom_torsion_atom_site_label_3
_geom_torsion_atom_site_label_4
_geom_torsion
O2 P1 O3 C1 64.1(3)
O1 P1 O3 C1 -166.0(3)
O4 P1 O3 C1 -54.5(3)
O2 P1 O4 C23 -158.1(3)
O1 P1 O4 C23 72.6(3)
O3 P1 O4 C23 -35.3(3)
O6 P2 O7 C43 -165.1(3)
O5 P2 O7 C43 65.8(4)
O8 P2 O7 C43 -43.1(3)
O6 P2 O8 C65 68.1(4)
O5 P2 O8 C65 -162.6(3)
O7 P2 O8 C65 -48.3(3)
O10 P3 O11 C85 168.4(3)
O9 P3 O11 C85 -62.3(3)
O12 P3 O11 C85 46.1(3)
O10 P3 O12 C107 -73.5(3)
O9 P3 O12 C107 157.5(3)
O11 P3 O12 C107 44.3(3)
O14 P4 O15 C127 -67.4(4)
O13 P4 O15 C127 164.3(3)
O16 P4 O15 C127 51.4(3)
O14 P4 O16 C149 163.5(3)
O13 P4 O16 C149 -66.6(4)
O15 P4 O16 C149 40.7(3)
P1 O3 C1 C2 -110.4(4)
P1 O3 C1 C10 75.3(4)
C10 C1 C2 C3 -6.5(6)
O3 C1 C2 C3 179.6(3)
C10 C1 C2 C11 169.2(4)
O3 C1 C2 C11 -4.7(6)
C1 C2 C3 C8 2.2(6)
C11 C2 C3 C8 -173.5(4)
C1 C2 C3 C4 -177.1(4)
C11 C2 C3 C4 7.2(6)
C8 C3 C4 C5 -2.6(6)
C2 C3 C4 C5 176.8(4)
C3 C4 C5 C6 -0.1(7)
C4 C5 C6 C7 1.7(7)
C5 C6 C7 C8 -0.5(7)
C4 C3 C8 C9 -178.0(4)
C2 C3 C8 C9 2.7(6)
C4 C3 C8 C7 3.6(6)
C2 C3 C8 C7 -175.7(4)
C6 C7 C8 C9 179.5(4)
C6 C7 C8 C3 -2.1(6)
C3 C8 C9 C10 -3.7(6)
C7 C8 C9 C10 174.7(4)
C8 C9 C10 C1 -0.3(6)
C8 C9 C10 C22 179.3(4)
C2 C1 C10 C9 5.6(6)
O3 C1 C10 C9 179.5(3)
C2 C1 C10 C22 -173.9(4)
O3 C1 C10 C22 0.0(6)
C1 C2 C11 C12 -68.2(6)
C3 C2 C11 C12 107.4(5)
C1 C2 C11 C21 113.2(5)
C3 C2 C11 C21 -71.3(6)
C21 C11 C12 O17 -179.6(4)
C2 C11 C12 O17 1.7(6)
C21 C11 C12 C14 1.8(6)
C2 C11 C12 C14 -176.9(4)
C11 C12 O17 C13 168.0(4)
C14 C12 O17 C13 -13.4(6)
O17 C12 C14 C15 -178.8(4)
C11 C12 C14 C15 -0.3(7)
C12 C14 C15 C16 -1.1(7)
C14 C15 C16 C17 -179.6(5)
C14 C15 C16 C21 1.0(7)
C15 C16 C17 C18 178.6(5)
C21 C16 C17 C18 -2.0(7)
C16 C17 C18 C19 1.6(9)
C17 C18 C19 C20 -0.7(9)
C18 C19 C20 C21 0.1(8)
C19 C20 C21 C16 -0.5(7)
C19 C20 C21 C11 179.9(5)
C15 C16 C21 C20 -179.2(4)
C17 C16 C21 C20 1.4(7)
C15 C16 C21 C11 0.4(7)
C17 C16 C21 C11 -179.0(4)
C12 C11 C21 C20 177.8(4)
C2 C11 C21 C20 -3.6(7)
C12 C11 C21 C16 -1.8(6)
C2 C11 C21 C16 176.8(4)
C9 C10 C22 C23 135.1(4)
C1 C10 C22 C23 -45.4(6)
C9 C10 C22 C27 -44.0(6)
C1 C10 C22 C27 135.5(4)
C27 C22 C23 C24 2.0(7)
C10 C22 C23 C24 -177.1(4)
C27 C22 C23 O4 175.7(4)
C10 C22 C23 O4 -3.4(6)
P1 O4 C23 C22 68.2(5)
P1 O4 C23 C24 -117.7(4)
C22 C23 C24 C25 -1.0(7)
O4 C23 C24 C25 -174.8(4)
C22 C23 C24 C28 174.3(4)
O4 C23 C24 C28 0.5(6)
C23 C24 C25 C26 0.4(7)
C28 C24 C25 C26 -175.1(4)
C24 C25 C26 C27 -0.9(7)
C25 C26 C27 C22 1.8(7)
C23 C22 C27 C26 -2.3(7)
C10 C22 C27 C26 176.8(4)
C23 C24 C28 C29 93.1(5)
C25 C24 C28 C29 -91.7(5)
C23 C24 C28 C33 -89.3(5)
C25 C24 C28 C33 85.9(5)
C33 C28 C29 C30 0.7(6)
C24 C28 C29 C30 178.3(4)
C33 C28 C29 C34 -175.0(4)
C24 C28 C29 C34 2.5(6)
C28 C29 C30 C31 0.1(7)
C34 C29 C30 C31 175.9(4)
C29 C30 C31 C32 -0.4(7)
C29 C30 C31 C37 179.9(4)
C30 C31 C32 C33 0.0(7)
C37 C31 C32 C33 179.7(4)
C31 C32 C33 C28 0.7(7)
C31 C32 C33 C40 179.5(4)
C29 C28 C33 C32 -1.1(6)
C24 C28 C33 C32 -178.7(4)
C29 C28 C33 C40 -179.9(4)
C24 C28 C33 C40 2.5(6)
C30 C29 C34 C36 33.5(6)
C28 C29 C34 C36 -150.8(5)
C30 C29 C34 C35 -89.7(5)
C28 C29 C34 C35 86.0(5)
C32 C31 C37 C38 64.6(6)
C30 C31 C37 C38 -115.8(5)
C32 C31 C37 C39 -61.4(6)
C30 C31 C37 C39 118.3(5)
C32 C33 C40 C42 43.1(6)
C28 C33 C40 C42 -138.2(4)
C32 C33 C40 C41 -82.3(5)
C28 C33 C40 C41 96.5(5)
P2 O7 C43 C44 -112.5(4)
P2 O7 C43 C52 71.5(5)
O7 C43 C44 C45 -179.8(4)
C52 C43 C44 C45 -4.0(7)
O7 C43 C44 C53 -3.0(6)
C52 C43 C44 C53 172.8(4)
C43 C44 C45 C46 -175.6(4)
C53 C44 C45 C46 7.7(6)
C43 C44 C45 C50 0.9(6)
C53 C44 C45 C50 -175.8(4)
C44 C45 C46 C47 176.1(4)
C50 C45 C46 C47 -0.5(6)
C45 C46 C47 C48 -0.7(7)
C46 C47 C48 C49 0.8(7)
C47 C48 C49 C50 0.3(7)
C48 C49 C50 C45 -1.4(6)
C48 C49 C50 C51 179.4(4)
C46 C45 C50 C49 1.5(6)
C44 C45 C50 C49 -175.2(4)
C46 C45 C50 C51 -179.3(4)
C44 C45 C50 C51 4.0(6)
C49 C50 C51 C52 172.8(4)
C45 C50 C51 C52 -6.4(6)
C50 C51 C52 C43 3.5(6)
C50 C51 C52 C64 -177.0(4)
C44 C43 C52 C51 1.9(7)
O7 C43 C52 C51 177.6(4)
C44 C43 C52 C64 -177.5(4)
O7 C43 C52 C64 -1.8(6)
C43 C44 C53 C54 -79.1(6)
C45 C44 C53 C54 97.5(5)
C43 C44 C53 C63 98.0(5)
C45 C44 C53 C63 -85.3(5)
C63 C53 C54 O18 -178.8(4)
C44 C53 C54 O18 -1.6(6)
C63 C53 C54 C56 0.5(7)
C44 C53 C54 C56 177.7(4)
C53 C54 O18 C55 179.1(4)
C56 C54 O18 C55 -0.2(7)
O18 C54 C56 C57 178.1(5)
C53 C54 C56 C57 -1.2(7)
C54 C56 C57 C58 0.2(8)
C56 C57 C58 C59 -176.7(5)
C56 C57 C58 C63 1.3(8)
C57 C58 C59 C60 178.6(5)
C63 C58 C59 C60 0.5(8)
C58 C59 C60 C61 1.9(9)
C59 C60 C61 C62 -2.7(9)
C60 C61 C62 C63 1.1(9)
C61 C62 C63 C53 -176.8(5)
C61 C62 C63 C58 1.3(7)
C54 C53 C63 C62 179.2(4)
C44 C53 C63 C62 2.1(7)
C54 C53 C63 C58 1.1(7)
C44 C53 C63 C58 -176.0(4)
C57 C58 C63 C62 179.8(5)
C59 C58 C63 C62 -2.1(7)
C57 C58 C63 C53 -2.0(7)
C59 C58 C63 C53 176.1(5)
C51 C52 C64 C65 134.0(5)
C43 C52 C64 C65 -46.6(6)
C51 C52 C64 C69 -43.2(6)
C43 C52 C64 C69 136.2(5)
C69 C64 C65 C66 5.9(7)
C52 C64 C65 C66 -171.3(4)
C69 C64 C65 O8 177.0(4)
C52 C64 C65 O8 -0.2(6)
P2 O8 C65 C66 -115.3(4)
P2 O8 C65 C64 73.2(5)
C64 C65 C66 C67 -7.0(7)
O8 C65 C66 C67 -178.1(4)
C64 C65 C66 C70 169.2(4)
O8 C65 C66 C70 -1.9(6)
C65 C66 C67 C68 4.0(7)
C70 C66 C67 C68 -172.2(4)
C66 C67 C68 C69 -0.2(7)
C67 C68 C69 C64 -0.9(7)
C65 C64 C69 C68 -1.7(7)
C52 C64 C69 C68 175.5(4)
C65 C66 C70 C75 99.4(5)
C67 C66 C70 C75 -84.6(5)
C65 C66 C70 C71 -82.6(5)
C67 C66 C70 C71 93.4(5)
C75 C70 C71 C72 -1.5(6)
C66 C70 C71 C72 -179.5(4)
C75 C70 C71 C76 179.3(4)
C66 C70 C71 C76 1.3(6)
C70 C71 C72 C73 -1.1(6)
C76 C71 C72 C73 178.2(4)
C71 C72 C73 C74 2.6(7)
C71 C72 C73 C79 -178.6(4)
C72 C73 C74 C75 -1.6(6)
C79 C73 C74 C75 179.6(4)
C73 C74 C75 C70 -0.8(6)
C73 C74 C75 C82 176.2(4)
C71 C70 C75 C74 2.4(6)
C66 C70 C75 C74 -179.7(4)
C71 C70 C75 C82 -174.6(4)
C66 C70 C75 C82 3.3(6)
C72 C71 C76 C77 -68.1(5)
C70 C71 C76 C77 111.2(4)
C72 C71 C76 C78 56.2(5)
C70 C71 C76 C78 -124.6(4)
C72 C73 C79 C81 143.4(4)
C74 C73 C79 C81 -37.8(6)
C72 C73 C79 C80 -92.1(5)
C74 C73 C79 C80 86.7(5)
C74 C75 C82 C84 47.8(6)
C70 C75 C82 C84 -135.2(4)
C74 C75 C82 C83 -75.7(5)
C70 C75 C82 C83 101.4(5)
P3 O11 C85 C86 112.1(4)
P3 O11 C85 C94 -71.8(4)
O11 C85 C86 C87 178.5(3)
C94 C85 C86 C87 2.7(7)
O11 C85 C86 C95 3.6(6)
C94 C85 C86 C95 -172.3(4)
C85 C86 C87 C92 0.1(6)
C95 C86 C87 C92 175.1(4)
C85 C86 C87 C88 179.9(4)
C95 C86 C87 C88 -5.1(6)
C92 C87 C88 C89 2.3(6)
C86 C87 C88 C89 -177.5(4)
C87 C88 C89 C90 -0.4(6)
C88 C89 C90 C91 -0.6(7)
C89 C90 C91 C92 -0.2(6)
C90 C91 C92 C93 -178.1(4)
C90 C91 C92 C87 2.1(6)
C86 C87 C92 C93 -3.0(6)
C88 C87 C92 C93 177.2(4)
C86 C87 C92 C91 176.8(4)
C88 C87 C92 C91 -3.0(6)
C91 C92 C93 C94 -176.5(4)
C87 C92 C93 C94 3.3(6)
C92 C93 C94 C85 -0.7(6)
C92 C93 C94 C106 179.7(4)
C86 C85 C94 C93 -2.5(6)
O11 C85 C94 C93 -178.3(3)
C86 C85 C94 C106 177.2(4)
O11 C85 C94 C106 1.4(6)
C85 C86 C95 C96 -101.1(5)
C87 C86 C95 C96 84.2(5)
C85 C86 C95 C105 79.0(5)
C87 C86 C95 C105 -95.8(5)
C105 C95 C96 O19 177.7(4)
C86 C95 C96 O19 -2.3(6)
C105 C95 C96 C98 -1.8(7)
C86 C95 C96 C98 178.2(4)
C95 C96 O19 C97 170.2(4)
C98 C96 O19 C97 -10.3(7)
O19 C96 C98 C99 -179.4(4)
C95 C96 C98 C99 0.1(7)
C96 C98 C99 C100 1.3(7)
C98 C99 C100 C105 -1.0(7)
C98 C99 C100 C101 178.8(5)
C99 C100 C101 C102 -178.6(5)
C105 C100 C101 C102 1.1(7)
C100 C101 C102 C103 -1.8(8)
C101 C102 C103 C104 2.1(8)
C102 C103 C104 C105 -1.6(7)
C103 C104 C105 C100 0.9(7)
C103 C104 C105 C95 -179.2(4)
C99 C100 C105 C104 179.1(4)
C101 C100 C105 C104 -0.6(7)
C99 C100 C105 C95 -0.7(7)
C101 C100 C105 C95 179.5(4)
C96 C95 C105 C104 -177.7(4)
C86 C95 C105 C104 2.3(7)
C96 C95 C105 C100 2.1(6)
C86 C95 C105 C100 -177.9(4)
C93 C94 C106 C107 -137.1(4)
C85 C94 C106 C107 43.3(6)
C93 C94 C106 C111 40.7(6)
C85 C94 C106 C111 -138.9(4)
C111 C106 C107 C108 -1.5(7)
C94 C106 C107 C108 176.4(4)
C111 C106 C107 O12 -174.1(4)
C94 C106 C107 O12 3.7(6)
P3 O12 C107 C106 -73.2(5)
P3 O12 C107 C108 113.8(4)
C106 C107 C108 C109 1.4(7)
O12 C107 C108 C109 174.1(4)
C106 C107 C108 C112 -176.7(4)
O12 C107 C108 C112 -4.0(6)
C107 C108 C109 C110 -0.7(7)
C112 C108 C109 C110 177.4(4)
C108 C109 C110 C111 0.1(7)
C109 C110 C111 C106 -0.3(7)
C107 C106 C111 C110 0.9(7)
C94 C106 C111 C110 -177.0(4)
C109 C108 C112 C113 -96.7(5)
C107 C108 C112 C113 81.3(5)
C109 C108 C112 C117 82.6(6)
C107 C108 C112 C117 -99.4(5)
C117 C112 C113 C114 -2.2(6)
C108 C112 C113 C114 177.2(4)
C117 C112 C113 C118 174.3(4)
C108 C112 C113 C118 -6.4(6)
C112 C113 C114 C115 2.7(7)
C118 C113 C114 C115 -173.9(4)
C113 C114 C115 C116 -1.9(7)
C113 C114 C115 C121 176.6(4)
C114 C115 C116 C117 0.7(7)
C121 C115 C116 C117 -177.8(4)
C115 C116 C117 C112 -0.3(7)
C115 C116 C117 C124 -179.9(4)
C113 C112 C117 C116 1.1(7)
C108 C112 C117 C116 -178.3(4)
C113 C112 C117 C124 -179.4(4)
C108 C112 C117 C124 1.3(7)
C114 C113 C118 C120 -65.4(5)
C112 C113 C118 C120 118.2(5)
C114 C113 C118 C119 58.6(5)
C112 C113 C118 C119 -117.8(4)
C114 C115 C121 C122 -51.9(6)
C116 C115 C121 C122 126.5(5)
C114 C115 C121 C123 72.1(6)
C116 C115 C121 C123 -109.5(5)
C116 C117 C124 C126 -40.2(6)
C112 C117 C124 C126 140.3(5)
C116 C117 C124 C125 84.9(6)
C112 C117 C124 C125 -94.7(6)
P4 O15 C127 C128 109.8(4)
P4 O15 C127 C136 -74.9(4)
O15 C127 C128 C129 179.9(4)
C136 C127 C128 C129 4.9(6)
O15 C127 C128 C137 0.6(6)
C136 C127 C128 C137 -174.3(4)
C127 C128 C129 C134 -0.3(6)
C137 C128 C129 C134 178.9(4)
C127 C128 C129 C130 178.6(4)
C137 C128 C129 C130 -2.2(6)
C134 C129 C130 C131 1.4(6)
C128 C129 C130 C131 -177.5(4)
C129 C130 C131 C132 1.1(7)
C130 C131 C132 C133 -1.6(7)
C131 C132 C133 C134 -0.5(7)
C128 C129 C134 C135 -3.7(6)
C130 C129 C134 C135 177.3(4)
C128 C129 C134 C133 175.4(4)
C130 C129 C134 C133 -3.5(6)
C132 C133 C134 C129 3.1(6)
C132 C133 C134 C135 -177.8(4)
C129 C134 C135 C136 3.5(6)
C133 C134 C135 C136 -175.6(4)
C134 C135 C136 C127 0.8(6)
C134 C135 C136 C148 -179.6(4)
C128 C127 C136 C135 -5.2(6)
O15 C127 C136 C135 179.8(4)
C128 C127 C136 C148 175.2(4)
O15 C127 C136 C148 0.2(6)
C127 C128 C137 C138 -108.2(5)
C129 C128 C137 C138 72.6(6)
C127 C128 C137 C147 72.4(6)
C129 C128 C137 C147 -106.8(5)
C147 C137 C138 O20 178.8(4)
C128 C137 C138 O20 -0.6(6)
C147 C137 C138 C140 -1.0(7)
C128 C137 C138 C140 179.6(4)
C137 C138 O20 C139 -173.1(4)
C140 C138 O20 C139 6.6(7)
O20 C138 C140 C141 -178.2(4)
C137 C138 C140 C141 1.5(7)
C138 C140 C141 C142 -0.7(7)
C140 C141 C142 C143 -179.7(5)
C140 C141 C142 C147 -0.6(7)
C141 C142 C143 C144 178.6(5)
C147 C142 C143 C144 -0.5(8)
C142 C143 C144 C145 1.3(8)
C143 C144 C145 C146 -0.9(8)
C144 C145 C146 C147 -0.3(8)
C145 C146 C147 C142 1.0(7)
C145 C146 C147 C137 -179.9(5)
C143 C142 C147 C146 -0.7(7)
C141 C142 C147 C146 -179.8(4)
C143 C142 C147 C137 -179.8(4)
C141 C142 C147 C137 1.1(6)
C138 C137 C147 C146 -179.4(4)
C128 C137 C147 C146 0.0(7)
C138 C137 C147 C142 -0.3(7)
C128 C137 C147 C142 179.1(4)
C135 C136 C148 C149 -133.7(5)
C127 C136 C148 C149 46.0(6)
C135 C136 C148 C153 43.8(6)
C127 C136 C148 C153 -136.5(4)
C153 C148 C149 C150 -0.8(7)
C136 C148 C149 C150 176.8(4)
C153 C148 C149 O16 -173.6(4)
C136 C148 C149 O16 4.0(6)
P4 O16 C149 C148 -73.1(5)
P4 O16 C149 C150 113.7(4)
C148 C149 C150 C151 1.9(7)
O16 C149 C150 C151 174.7(4)
C148 C149 C150 C154 -173.1(4)
O16 C149 C150 C154 -0.3(6)
C149 C150 C151 C152 -1.5(7)
C154 C150 C151 C152 173.5(4)
C150 C151 C152 C153 0.2(7)
C151 C152 C153 C148 0.9(7)
C149 C148 C153 C152 -0.6(6)
C136 C148 C153 C152 -178.2(4)
C151 C150 C154 C159 82.7(6)
C149 C150 C154 C159 -102.6(5)
C151 C150 C154 C155 -96.2(5)
C149 C150 C154 C155 78.6(5)
C159 C154 C155 C156 0.2(6)
C150 C154 C155 C156 179.0(4)
C159 C154 C155 C160 177.1(4)
C150 C154 C155 C160 -4.1(6)
C154 C155 C156 C157 0.7(7)
C160 C155 C156 C157 -176.3(4)
C155 C156 C157 C158 -1.3(7)
C155 C156 C157 C163 179.4(4)
C156 C157 C158 C159 1.0(7)
C163 C157 C158 C159 -179.8(4)
C155 C154 C159 C158 -0.5(7)
C150 C154 C159 C158 -179.3(4)
C155 C154 C159 C166 178.1(4)
C150 C154 C159 C166 -0.7(7)
C157 C158 C159 C154 -0.1(7)
C157 C158 C159 C166 -178.7(4)
C156 C155 C160 C161 -62.6(6)
C154 C155 C160 C161 120.6(5)
C156 C155 C160 C162 62.5(5)
C154 C155 C160 C162 -114.3(5)
C158 C157 C163 C164 -108.9(5)
C156 C157 C163 C164 70.3(6)
C158 C157 C163 C165 127.6(5)
C156 C157 C163 C165 -53.2(7)
C154 C159 C166 C168 143.9(5)
C158 C159 C166 C168 -37.5(6)
C154 C159 C166 C167 -93.4(5)
C158 C159 C166 C167 85.2(5)

loop_
_platon_squeeze_void_nr
_platon_squeeze_void_average_x
_platon_squeeze_void_average_y
_platon_squeeze_void_average_z
_platon_squeeze_void_volume
_platon_squeeze_void_count_electrons
_platon_squeeze_void_content
1 0.365 -0.020 0.787 451 76 ' '
2 -0.019 0.210 0.711 13 1 ' '
3 -0.365 0.480 0.213 451 76 ' '
4 0.019 0.710 0.289 14 1 ' '
